data_4105015
loop_
_publ_author_name
'Yasuhiro Ohki'
'Motosuke Imada'
'Ayuro Murata'
'Yusuke Sunada'
'Shun Ohta'
'Masaru Honda'
'Takahiro Sasamori'
'Norihiro Tokitoh'
'Motomi Katada'
'Kazuyuki Tatsumi'

_publ_section_title
;
 Synthesis, Structures, and Electronic Properties of [8Fe-7S] Cluster
 Complexes Modeling the Nitrogenase P-Cluster
;
_journal_name_full 'Journal of the American Chemical Society'
_journal_page_first 13168
_journal_page_last 13178
_journal_paper_doi 10.1021/ja9055036
_journal_volume 131
_journal_year 2009
_chemical_formula_moiety 'C70 H162 Fe8 N6 O3 S9 Si10 '
_chemical_formula_sum 'C70 H162 Fe8 N6 O3 S9 Si10'
_chemical_formula_weight 2152.26
_space_group_IT_number 56
_symmetry_cell_setting orthorhombic
_symmetry_Int_Tables_number 56
_symmetry_space_group_name_Hall '-P 2ab 2ac'
_symmetry_space_group_name_H-M 'P c c n'
_cell_angle_alpha 90.0000
_cell_angle_beta 90.0000
_cell_angle_gamma 90.0000
_cell_formula_units_Z 4
_cell_length_a 17.948(5)
_cell_length_b 21.637(5)
_cell_length_c 27.944(7)
_cell_measurement_reflns_used 8749
_cell_measurement_temperature 143.1
_cell_measurement_theta_max 27.5
_cell_measurement_theta_min 3.0
_cell_volume 10852(5)
_computing_cell_refinement CrystalClear
_computing_data_collection CrystalClear
_computing_data_reduction CrystalStructure
_computing_publication_material 'CrystalStructure 3.8'
_computing_structure_refinement CRYSTALS
_computing_structure_solution SIR97
_diffrn_detector_area_resol_mean 7.31
_diffrn_measured_fraction_theta_full 0.978
_diffrn_measured_fraction_theta_max 0.978
_diffrn_measurement_device_type 'Rigaku Saturn'
_diffrn_measurement_method \w
_diffrn_radiation_type 'Mo K\a'
_diffrn_radiation_wavelength 0.71070
_diffrn_reflns_av_R_equivalents 0.077
_diffrn_reflns_limit_h_max 22
_diffrn_reflns_limit_h_min -22
_diffrn_reflns_limit_k_max 28
_diffrn_reflns_limit_k_min -25
_diffrn_reflns_limit_l_max 34
_diffrn_reflns_limit_l_min -36
_diffrn_reflns_number 68690
_diffrn_reflns_theta_full 27.48
_diffrn_reflns_theta_max 27.48
_exptl_absorpt_coefficient_mu 1.360
_exptl_absorpt_correction_T_max 0.973
_exptl_absorpt_correction_T_min 0.845
_exptl_absorpt_correction_type multi-scan
_exptl_absorpt_process_details 'Jacobson, R. (1998) Private communication'
_exptl_crystal_colour black
_exptl_crystal_density_diffrn 1.317
_exptl_crystal_description plate
_exptl_crystal_F_000 4560.00
_exptl_crystal_size_max 0.10
_exptl_crystal_size_mid 0.02
_exptl_crystal_size_min 0.02
_refine_diff_density_max 1.64
_refine_diff_density_min -1.10
_refine_ls_extinction_method none
_refine_ls_goodness_of_fit_ref 1.182
_refine_ls_hydrogen_treatment refall
_refine_ls_number_parameters 465
_refine_ls_number_reflns 12188
_refine_ls_R_factor_gt 0.0749
_refine_ls_shift/su_max 0.0000
_refine_ls_structure_factor_coef Fsqd
_refine_ls_weighting_details 'w = 1/[0.0005Fo^2^ + 1.0000\s(Fo^2^) + 0.5000]/(4Fo^2^)'
_refine_ls_weighting_scheme calc
_refine_ls_wR_factor_ref 0.2267
_reflns_number_gt 6589
_reflns_number_total 12188
_reflns_threshold_expression F^2^>2.0\s(F^2^)
_cod_data_source_file ja9055036_si_002_06.cif
_cod_data_source_block '_Fe8S7(SC6H4-o-tms)2'
_cod_original_formula_sum 'C70 H162 Fe8 N6 O3 S9 Si10 '
_cod_database_code 4105015

loop_
_symmetry_equiv_pos_site_id
_symmetry_equiv_pos_as_xyz
1 +X,+Y,+Z
2 1/2-X,+Y,1/2+Z
3 +X,1/2-Y,1/2+Z
4 1/2-X,1/2-Y,+Z
5 -X,-Y,-Z
6 1/2+X,-Y,1/2-Z
7 -X,1/2+Y,1/2-Z
8 1/2+X,1/2+Y,-Z

loop_
_atom_site_label
_atom_site_type_symbol
_atom_site_fract_x
_atom_site_fract_y
_atom_site_fract_z
_atom_site_U_iso_or_equiv
_atom_site_adp_type
_atom_site_occupancy
_atom_site_symmetry_multiplicity
_atom_site_calc_flag
_atom_site_refinement_flags
Fe(1) Fe 0.24682(5) 0.07496(4) 0.07260(3) 0.0250(2) Uani 1.00 1 d .
Fe(2) Fe 0.32381(5) 0.18600(4) 0.08662(3) 0.0253(2) Uani 1.00 1 d .
Fe(3) Fe 0.17330(5) 0.18879(4) 0.08383(3) 0.0240(2) Uani 1.00 1 d .
Fe(4) Fe 0.24371(6) 0.14139(4) 0.15788(3) 0.0342(2) Uani 1.00 1 d .
S(1) S 0.2500 0.2500 0.13800(7) 0.0277(5) Uani 1.00 2 d S
S(2) S 0.25123(10) 0.15847(7) 0.02348(5) 0.0252(3) Uani 1.00 1 d .
S(3) S 0.34449(11) 0.09400(8) 0.12351(6) 0.0364(4) Uani 1.00 1 d .
S(4) S 0.14546(10) 0.09650(8) 0.11984(6) 0.0322(4) Uani 1.00 1 d .
S(5) S 0.23715(19) 0.14361(9) 0.23979(7) 0.0779(8) Uani 1.00 1 d .
Si(1) Si 0.15966(12) -0.02583(9) 0.01800(7) 0.0376(5) Uani 1.00 1 d .
Si(2) Si 0.31886(12) -0.05364(9) 0.05256(8) 0.0403(5) Uani 1.00 1 d .
Si(3) Si 0.44796(11) 0.23606(8) 0.01658(8) 0.0343(5) Uani 1.00 1 d .
Si(4) Si 0.47406(11) 0.24666(10) 0.12308(8) 0.0402(5) Uani 1.00 1 d .
Si(5) Si 0.20686(16) 0.11238(11) 0.35500(8) 0.0547(7) Uani 1.00 1 d .
O(1) O 0.7500 0.2500 0.0910(5) 0.160(7) Uani 1.00 2 d S
O(60) O 0.6411(12) 0.2099(16) 0.2840(7) 0.406(9) Uiso 1.00 1 d .
N(1) N 0.2442(3) -0.0044(2) 0.04277(19) 0.0324(14) Uani 1.00 1 d .
N(2) N 0.4102(2) 0.2477(2) 0.07501(19) 0.0291(13) Uani 1.00 1 d .
N(3) N 0.5214(4) 0.5034(3) 0.2367(2) 0.0586(19) Uiso 1.00 1 d .
C(1) C 0.1043(4) 0.0406(4) -0.0011(3) 0.061(2) Uani 1.00 1 d .
C(2) C 0.1059(5) -0.0732(4) 0.0631(3) 0.066(3) Uani 1.00 1 d .
C(3) C 0.1674(6) -0.0755(4) -0.0376(3) 0.073(3) Uani 1.00 1 d .
C(4) C 0.4084(4) -0.0166(3) 0.0325(3) 0.068(3) Uani 1.00 1 d .
C(5) C 0.3238(5) -0.0764(3) 0.1170(3) 0.061(2) Uani 1.00 1 d .
C(6) C 0.3138(4) -0.1289(3) 0.0202(3) 0.064(2) Uani 1.00 1 d .
C(7) C 0.5399(4) 0.2751(4) 0.0082(3) 0.060(2) Uani 1.00 1 d .
C(8) C 0.3900(4) 0.2671(3) -0.0318(2) 0.044(2) Uani 1.00 1 d .
C(9) C 0.4625(4) 0.1518(3) 0.0042(3) 0.050(2) Uani 1.00 1 d .
C(10) C 0.5334(4) 0.3171(3) 0.1227(3) 0.054(2) Uani 1.00 1 d .
C(11) C 0.4274(4) 0.2456(3) 0.1829(2) 0.058(2) Uani 1.00 1 d .
C(12) C 0.5370(4) 0.1774(3) 0.1195(3) 0.067(3) Uani 1.00 1 d .
C(13) C 0.2304(4) 0.0649(3) 0.2576(2) 0.047(2) Uani 1.00 1 d .
C(14) C 0.2184(4) 0.0510(3) 0.3073(2) 0.042(2) Uani 1.00 1 d .
C(15) C 0.2170(4) -0.0101(3) 0.3196(2) 0.043(2) Uani 1.00 1 d .
C(16) C 0.2241(5) -0.0579(3) 0.2876(2) 0.054(2) Uani 1.00 1 d .
C(17) C 0.2327(4) -0.0448(3) 0.2393(2) 0.050(2) Uani 1.00 1 d .
C(18) C 0.2371(5) 0.0171(3) 0.2255(2) 0.051(2) Uani 1.00 1 d .
C(19) C 0.1865(7) 0.0717(5) 0.4127(2) 0.088(4) Uani 1.00 1 d .
C(20) C 0.1282(6) 0.1639(4) 0.3429(3) 0.078(3) Uani 1.00 1 d .
C(21) C 0.2939(6) 0.1575(5) 0.3637(3) 0.092(4) Uani 1.00 1 d .
C(22) C 0.4850(15) 0.5702(9) 0.2302(13) 0.161(13) Uiso 0.50 1 d P
C(23) C 0.5938(17) 0.5435(12) 0.2425(10) 0.122(9) Uiso 0.50 1 d P
C(24) C 0.5589(13) 0.6126(10) 0.2379(7) 0.206(9) Uiso 1.00 1 d .
C(25) C 0.4513(13) 0.4628(11) 0.2291(8) 0.086(6) Uiso 0.50 1 d P
C(26) C 0.5509(16) 0.4259(12) 0.2425(9) 0.105(8) Uiso 0.50 1 d P
C(27) C 0.4851(11) 0.3945(8) 0.2397(6) 0.158(6) Uiso 1.00 1 d .
C(28) C 0.4888(13) 0.5098(12) 0.1848(8) 0.114(8) Uiso 0.50 1 d P
C(29) C 0.5827(9) 0.5044(8) 0.2019(6) 0.055(4) Uiso 0.50 1 d P
C(30) C 0.5559(5) 0.5003(4) 0.1480(3) 0.071(2) Uiso 1.00 1 d .
C(31) C 0.5527(10) 0.5078(8) 0.2872(6) 0.056(4) Uiso 0.50 1 d P
C(32) C 0.4606(17) 0.5167(14) 0.2746(11) 0.130(10) Uiso 0.50 1 d P
C(33) C 0.4909(6) 0.5061(4) 0.3280(3) 0.074(2) Uiso 1.00 1 d .
C(34) C 0.7526(6) 0.3079(5) 0.1271(4) 0.091(4) Uani 1.00 1 d .
C(35) C 0.7550(10) 0.2827(5) 0.1720(3) 0.137(6) Uani 1.00 1 d .
C(61) C 0.6249(16) 0.2763(11) 0.3009(11) 0.406(9) Uiso 1.00 1 d .
C(62) C 0.5759(16) 0.2726(13) 0.3461(11) 0.406(9) Uiso 1.00 1 d .
C(63) C 0.5618(14) 0.2038(17) 0.3571(9) 0.406(9) Uiso 1.00 1 d .
C(64) C 0.6021(16) 0.1651(8) 0.3187(12) 0.406(9) Uiso 1.00 1 d .
H(1) H 0.4177 -0.0272 -0.0007 0.081 Uiso 1.00 1 c R
H(2) H 0.4489 -0.0319 0.0522 0.081 Uiso 1.00 1 c R
H(3) H 0.4052 0.0280 0.0356 0.081 Uiso 1.00 1 c R
H(4) H 0.2170 -0.0712 -0.0510 0.087 Uiso 1.00 1 c R
H(5) H 0.2881 -0.1591 0.0398 0.077 Uiso 1.00 1 c R
H(6) H 0.2868 -0.1233 -0.0096 0.077 Uiso 1.00 1 c R
H(7) H 0.3545 -0.0469 0.1341 0.073 Uiso 1.00 1 c R
H(8) H 0.3453 -0.1173 0.1199 0.073 Uiso 1.00 1 c R
H(9) H 0.2740 -0.0765 0.1304 0.073 Uiso 1.00 1 c R
H(10) H 0.0731 0.0543 0.0251 0.073 Uiso 1.00 1 c R
H(11) H 0.0732 0.0289 -0.0280 0.073 Uiso 1.00 1 c R
H(12) H 0.1373 0.0740 -0.0107 0.074 Uiso 1.00 1 c R
H(13) H 0.1585 -0.1184 -0.0293 0.087 Uiso 1.00 1 c R
H(14) H 0.1308 -0.0621 -0.0610 0.087 Uiso 1.00 1 c R
H(16) H 0.1175 -0.1168 0.0595 0.080 Uiso 1.00 1 c R
H(17) H 0.0531 -0.0667 0.0578 0.079 Uiso 1.00 1 c R
H(18) H 0.1189 -0.0599 0.0951 0.080 Uiso 1.00 1 c R
H(19) H 0.5319 0.3167 -0.0038 0.072 Uiso 1.00 1 c R
H(20) H 0.5696 0.2520 -0.0146 0.072 Uiso 1.00 1 c R
H(21) H 0.5658 0.2770 0.0386 0.072 Uiso 1.00 1 c R
H(22) H 0.3554 0.2355 -0.0423 0.052 Uiso 1.00 1 c R
H(23) H 0.4210 0.2798 -0.0584 0.052 Uiso 1.00 1 c R
H(24) H 0.3624 0.3024 -0.0199 0.052 Uiso 1.00 1 c R
H(25) H 0.5122 0.1399 0.0144 0.060 Uiso 1.00 1 c R
H(26) H 0.4572 0.1444 -0.0298 0.060 Uiso 1.00 1 c R
H(27) H 0.4259 0.1276 0.0216 0.060 Uiso 1.00 1 c R
H(28) H 0.5777 0.3091 0.1039 0.065 Uiso 1.00 1 c R
H(29) H 0.5475 0.3271 0.1553 0.065 Uiso 1.00 1 c R
H(30) H 0.5063 0.3516 0.1089 0.065 Uiso 1.00 1 c R
H(31) H 0.4193 0.2877 0.1938 0.070 Uiso 1.00 1 c R
H(32) H 0.4588 0.2240 0.2057 0.070 Uiso 1.00 1 c R
H(33) H 0.3799 0.2245 0.1803 0.070 Uiso 1.00 1 c R
H(34) H 0.5148 0.1434 0.1369 0.080 Uiso 1.00 1 c R
H(35) H 0.5847 0.1878 0.1337 0.080 Uiso 1.00 1 c R
H(36) H 0.5443 0.1655 0.0864 0.080 Uiso 1.00 1 c R
H(37) H 0.2442 0.0268 0.1919 0.061 Uiso 1.00 1 c R
H(38) H 0.2362 -0.0778 0.2159 0.060 Uiso 1.00 1 c R
H(39) H 0.2229 -0.1004 0.2987 0.064 Uiso 1.00 1 c R
H(40) H 0.2109 -0.0205 0.3532 0.052 Uiso 1.00 1 c R
H(41) H 0.3182 0.1630 0.3330 0.110 Uiso 1.00 1 c R
H(42) H 0.3273 0.1362 0.3854 0.110 Uiso 1.00 1 c R
H(43) H 0.2810 0.1975 0.3769 0.110 Uiso 1.00 1 c R
H(44) H 0.1050 0.1756 0.3729 0.093 Uiso 1.00 1 c R
H(45) H 0.0919 0.1430 0.3228 0.093 Uiso 1.00 1 c R
H(46) H 0.1461 0.2006 0.3266 0.093 Uiso 1.00 1 c R
H(47) H 0.2112 0.0318 0.4126 0.106 Uiso 1.00 1 c R
H(48) H 0.1332 0.0658 0.4161 0.106 Uiso 1.00 1 c R
H(49) H 0.2049 0.0961 0.4393 0.106 Uiso 1.00 1 c R
H(50) H 0.7945 0.3347 0.1200 0.109 Uiso 1.00 1 c R
H(51) H 0.3638 -0.1433 0.0134 0.077 Uiso 1.00 1 c R
H(54) H 0.8056 0.2889 0.1831 0.165 Uiso 1.00 1 c R
H(55) H 0.7206 0.3036 0.1934 0.165 Uiso 1.00 1 c R
H(59) H 0.7067 0.3313 0.1245 0.109 Uiso 1.00 1 c R
H(65) H 0.678(2) 0.3001(16) 0.3093(16) 0.406(9) Uiso 1.00 1 c .
H(66) H 0.595(2) 0.3019(15) 0.2726(15) 0.406(9) Uiso 1.00 1 c .
H(67) H 0.523(2) 0.2963(18) 0.3397(17) 0.406(9) Uiso 1.00 1 c .
H(68) H 0.605(2) 0.2945(18) 0.3764(14) 0.406(9) Uiso 1.00 1 c .
H(69) H 0.5017(14) 0.194(2) 0.3561(13) 0.406(9) Uiso 1.00 1 c .
H(70) H 0.584(2) 0.192(2) 0.3927(9) 0.406(9) Uiso 1.00 1 c .
H(71) H 0.562(2) 0.1367(11) 0.2991(17) 0.406(9) Uiso 1.00 1 c .
H(72) H 0.644(2) 0.1349(10) 0.3358(17) 0.406(9) Uiso 1.00 1 c .

loop_
_atom_site_aniso_label
_atom_site_aniso_U_11
_atom_site_aniso_U_22
_atom_site_aniso_U_33
_atom_site_aniso_U_12
_atom_site_aniso_U_13
_atom_site_aniso_U_23
Fe(1) 0.0264(4) 0.0211(4) 0.0277(4) 0.0007(4) -0.0027(4) -0.0023(3)
Fe(2) 0.0265(5) 0.0223(4) 0.0271(4) -0.0006(3) -0.0051(3) 0.0011(3)
Fe(3) 0.0270(5) 0.0200(4) 0.0249(4) 0.0015(3) 0.0015(3) -0.0016(3)
Fe(4) 0.0570(6) 0.0243(4) 0.0212(4) -0.0043(4) -0.0027(4) 0.0014(3)
S(1) 0.0422(12) 0.0199(9) 0.0212(9) -0.0040(10) 0.0000 0.0000
S(2) 0.0280(7) 0.0257(7) 0.0217(6) 0.0017(7) -0.0012(7) -0.0013(5)
S(3) 0.0430(10) 0.0234(8) 0.0427(10) -0.0020(7) -0.0183(8) 0.0049(7)
S(4) 0.0371(9) 0.0248(8) 0.0347(9) -0.0047(7) 0.0094(7) 0.0001(6)
S(5) 0.180(3) 0.0316(10) 0.0225(8) -0.0205(15) -0.0033(13) 0.0001(7)
Si(1) 0.0393(11) 0.0331(10) 0.0404(11) -0.0077(8) -0.0057(9) -0.0061(8)
Si(2) 0.0384(11) 0.0293(10) 0.0534(13) 0.0069(8) 0.0027(9) -0.0065(9)
Si(3) 0.0274(9) 0.0281(10) 0.0473(11) 0.0018(7) 0.0079(8) -0.0019(8)
Si(4) 0.0336(9) 0.0333(10) 0.0537(12) -0.0053(9) -0.0188(9) 0.0074(10)
Si(5) 0.0865(19) 0.0508(13) 0.0267(10) -0.0036(13) -0.0072(11) -0.0056(9)
O(1) 0.171(16) 0.193(18) 0.118(12) -0.036(13) 0.0000 0.0000
N(1) 0.034(3) 0.026(2) 0.037(2) 0.006(2) -0.002(2) -0.008(2)
N(2) 0.026(2) 0.024(2) 0.038(2) -0.002(2) -0.007(2) 0.001(2)
C(1) 0.052(5) 0.062(5) 0.070(5) -0.007(4) -0.027(4) -0.015(4)
C(2) 0.058(5) 0.069(6) 0.072(6) -0.021(5) -0.010(4) 0.004(5)
C(3) 0.094(8) 0.074(6) 0.050(5) -0.009(5) -0.018(5) -0.020(4)
C(4) 0.037(4) 0.048(5) 0.118(8) 0.013(4) 0.018(5) -0.006(5)
C(5) 0.080(6) 0.039(4) 0.063(5) 0.009(4) -0.013(4) 0.008(4)
C(6) 0.053(5) 0.035(4) 0.104(7) 0.013(3) 0.009(5) -0.020(4)
C(7) 0.058(5) 0.055(5) 0.067(6) -0.013(4) 0.017(4) -0.002(4)
C(8) 0.056(4) 0.037(4) 0.038(4) 0.005(3) 0.010(3) -0.000(3)
C(9) 0.031(4) 0.045(4) 0.072(5) 0.007(3) 0.011(3) -0.006(4)
C(10) 0.040(4) 0.051(5) 0.072(5) -0.010(3) -0.013(4) 0.004(4)
C(11) 0.060(5) 0.053(5) 0.061(4) -0.034(4) -0.036(4) 0.025(4)
C(12) 0.038(4) 0.049(5) 0.113(8) 0.007(3) -0.036(5) 0.019(5)
C(13) 0.083(6) 0.038(4) 0.021(3) -0.010(3) -0.002(3) -0.000(3)
C(14) 0.056(4) 0.041(4) 0.028(3) -0.008(3) -0.009(3) 0.008(3)
C(15) 0.052(4) 0.048(4) 0.029(3) -0.005(3) -0.003(3) 0.011(3)
C(16) 0.074(6) 0.039(4) 0.048(4) -0.001(4) 0.006(4) 0.010(3)
C(17) 0.076(6) 0.043(4) 0.033(3) -0.003(4) -0.000(3) 0.000(3)
C(18) 0.093(7) 0.030(3) 0.031(3) -0.017(4) -0.007(4) 0.006(3)
C(19) 0.122(10) 0.115(9) 0.027(4) -0.014(8) 0.012(5) -0.014(5)
C(20) 0.106(8) 0.075(7) 0.052(5) 0.017(6) 0.001(5) -0.028(4)
C(21) 0.133(10) 0.091(8) 0.050(5) -0.035(7) -0.028(6) -0.020(5)
C(34) 0.060(6) 0.097(8) 0.117(9) 0.015(6) -0.009(7) -0.006(7)
C(35) 0.248(19) 0.127(11) 0.037(5) 0.051(14) -0.022(9) -0.008(5)

loop_
_atom_type_symbol
_atom_type_description
_atom_type_scat_dispersion_real
_atom_type_scat_dispersion_imag
_atom_type_scat_source
C C 0.003 0.002
;
International Tables for Crystallography
(1992, Vol. C, Tables 4.2.6.8 and 6.1.1.4)
;
H H 0.000 0.000
;
International Tables for Crystallography
(1992, Vol. C, Table 6.1.1.4)
;
Fe Fe 0.346 0.844
;
International Tables for Crystallography
(1992, Vol. C, Tables 4.2.6.8 and 6.1.1.4)
;
N N 0.006 0.003
;
International Tables for Crystallography
(1992, Vol. C, Tables 4.2.6.8 and 6.1.1.4)
;
O O 0.011 0.006
;
International Tables for Crystallography
(1992, Vol. C, Tables 4.2.6.8 and 6.1.1.4)
;
S S 0.125 0.123
;
International Tables for Crystallography
(1992, Vol. C, Tables 4.2.6.8 and 6.1.1.4)
;
Si Si 0.082 0.070
;
International Tables for Crystallography
(1992, Vol. C, Tables 4.2.6.8 and 6.1.1.4)
;

loop_
_geom_angle_atom_site_label_1
_geom_angle_atom_site_label_2
_geom_angle_atom_site_label_3
_geom_angle
_geom_angle_publ_flag
_geom_angle_site_symmetry_1
_geom_angle_site_symmetry_3
Fe(2) Fe(1) Fe(4) 56.42(3) yes . .
Fe(2) Fe(1) S(2) 52.00(4) yes . .
Fe(2) Fe(1) S(3) 51.84(4) yes . .
Fe(2) Fe(1) S(4) 97.84(5) yes . .
Fe(2) Fe(1) N(1) 147.70(17) yes . .
Fe(4) Fe(1) S(2) 96.16(5) yes . .
Fe(4) Fe(1) S(3) 52.55(5) yes . .
Fe(4) Fe(1) S(4) 52.19(5) yes . .
Fe(4) Fe(1) N(1) 146.88(16) yes . .
S(2) Fe(1) S(3) 101.85(6) yes . .
S(2) Fe(1) S(4) 102.34(6) yes . .
S(2) Fe(1) N(1) 116.92(16) yes . .
S(3) Fe(1) S(4) 102.26(7) yes . .
S(3) Fe(1) N(1) 116.81(17) yes . .
S(4) Fe(1) N(1) 114.45(17) yes . .
Fe(1) Fe(2) Fe(3) 61.43(3) yes . .
Fe(1) Fe(2) Fe(3) 149.68(4) yes . 4_555
Fe(1) Fe(2) Fe(4) 61.49(3) yes . .
Fe(1) Fe(2) S(1) 107.89(3) yes . .
Fe(1) Fe(2) S(2) 51.93(4) yes . .
Fe(1) Fe(2) S(3) 52.57(5) yes . .
Fe(1) Fe(2) N(2) 154.23(15) yes . .
Fe(3) Fe(2) Fe(3) 89.77(3) yes . 4_555
Fe(3) Fe(2) Fe(4) 59.04(3) yes . .
Fe(3) Fe(2) S(1) 56.74(3) yes . .
Fe(3) Fe(2) S(2) 53.89(4) yes . .
Fe(3) Fe(2) S(3) 101.30(6) yes . .
Fe(3) Fe(2) N(2) 136.83(15) yes . .
Fe(3) Fe(2) Fe(4) 113.43(4) yes 4_555 .
Fe(3) Fe(2) S(1) 56.62(3) yes 4_555 .
Fe(3) Fe(2) S(2) 104.51(5) yes 4_555 .
Fe(3) Fe(2) S(3) 152.31(6) yes 4_555 .
Fe(3) Fe(2) N(2) 48.51(14) yes 4_555 .
Fe(4) Fe(2) S(1) 57.16(3) yes . .
Fe(4) Fe(2) S(2) 100.24(5) yes . .
Fe(4) Fe(2) S(3) 54.98(5) yes . .
Fe(4) Fe(2) N(2) 139.61(15) yes . .
S(1) Fe(2) S(2) 107.46(6) yes . .
S(1) Fe(2) S(3) 108.96(6) yes . .
S(1) Fe(2) N(2) 97.80(15) yes . .
S(2) Fe(2) S(3) 102.49(6) yes . .
S(2) Fe(2) N(2) 118.45(15) yes . .
S(3) Fe(2) N(2) 120.87(15) yes . .
Fe(2) Fe(3) Fe(2) 90.14(3) yes . 4_555
Fe(2) Fe(3) Fe(4) 59.27(3) yes . .
Fe(2) Fe(3) S(1) 55.24(3) yes . .
Fe(2) Fe(3) S(2) 53.40(4) yes . .
Fe(2) Fe(3) S(4) 100.71(5) yes . .
Fe(2) Fe(3) N(2) 138.54(15) yes . 4_555
Fe(2) Fe(3) Fe(4) 110.95(4) yes 4_555 .
Fe(2) Fe(3) S(1) 55.13(3) yes 4_555 .
Fe(2) Fe(3) S(2) 107.23(5) yes 4_555 .
Fe(2) Fe(3) S(4) 149.60(5) yes 4_555 .
Fe(2) Fe(3) N(2) 49.21(14) yes 4_555 4_555
Fe(4) Fe(3) S(1) 56.80(3) yes . .
Fe(4) Fe(3) S(2) 100.04(5) yes . .
Fe(4) Fe(3) S(4) 54.55(5) yes . .
Fe(4) Fe(3) N(2) 135.00(15) yes . 4_555
S(1) Fe(3) S(2) 105.57(6) yes . .
S(1) Fe(3) S(4) 108.90(6) yes . .
S(1) Fe(3) N(2) 97.07(15) yes . 4_555
S(2) Fe(3) S(4) 101.96(6) yes . .
S(2) Fe(3) N(2) 123.45(15) yes . 4_555
S(4) Fe(3) N(2) 118.57(15) yes . 4_555
Fe(1) Fe(4) Fe(2) 62.09(3) yes . .
Fe(1) Fe(4) Fe(3) 62.47(3) yes . .
Fe(1) Fe(4) S(1) 107.72(5) yes . .
Fe(1) Fe(4) S(3) 52.70(5) yes . .
Fe(1) Fe(4) S(4) 52.80(5) yes . .
Fe(1) Fe(4) S(5) 150.07(6) yes . .
Fe(2) Fe(4) Fe(3) 61.70(3) yes . .
Fe(2) Fe(4) S(1) 56.33(4) yes . .
Fe(2) Fe(4) S(3) 54.34(5) yes . .
Fe(2) Fe(4) S(4) 103.04(5) yes . .
Fe(2) Fe(4) S(5) 140.69(8) yes . .
Fe(3) Fe(4) S(1) 57.53(4) yes . .
Fe(3) Fe(4) S(3) 102.94(5) yes . .
Fe(3) Fe(4) S(4) 55.07(5) yes . .
Fe(3) Fe(4) S(5) 138.76(8) yes . .
S(1) Fe(4) S(3) 107.58(6) yes . .
S(1) Fe(4) S(4) 110.10(6) yes . .
S(1) Fe(4) S(5) 102.21(7) yes . .
S(3) Fe(4) S(4) 103.00(7) yes . .
S(3) Fe(4) S(5) 117.95(9) yes . .
S(4) Fe(4) S(5) 115.81(9) yes . .
Fe(2) S(1) Fe(2) 106.32(8) yes . 4_555
Fe(2) S(1) Fe(3) 68.03(4) yes . .
Fe(2) S(1) Fe(3) 68.25(4) yes . 4_555
Fe(2) S(1) Fe(4) 66.51(3) yes . .
Fe(2) S(1) Fe(4) 132.39(5) yes . 4_555
Fe(2) S(1) Fe(3) 68.25(4) yes 4_555 .
Fe(2) S(1) Fe(3) 68.03(4) yes 4_555 4_555
Fe(2) S(1) Fe(4) 132.39(5) yes 4_555 .
Fe(2) S(1) Fe(4) 66.51(3) yes 4_555 4_555
Fe(3) S(1) Fe(3) 103.21(7) yes . 4_555
Fe(3) S(1) Fe(4) 65.68(3) yes . .
Fe(3) S(1) Fe(4) 134.21(5) yes . 4_555
Fe(3) S(1) Fe(4) 134.21(5) yes 4_555 .
Fe(3) S(1) Fe(4) 65.68(3) yes 4_555 4_555
Fe(4) S(1) Fe(4) 153.43(9) yes . 4_555
Fe(1) S(2) Fe(2) 76.07(5) yes . .
Fe(1) S(2) Fe(3) 76.18(5) yes . .
Fe(2) S(2) Fe(3) 72.71(5) yes . .
Fe(1) S(3) Fe(2) 75.60(6) yes . .
Fe(1) S(3) Fe(4) 74.76(6) yes . .
Fe(2) S(3) Fe(4) 70.67(6) yes . .
Fe(1) S(4) Fe(3) 75.61(6) yes . .
Fe(1) S(4) Fe(4) 75.01(6) yes . .
Fe(3) S(4) Fe(4) 70.39(5) yes . .
Fe(4) S(5) C(13) 105.2(2) yes . .
N(1) Si(1) C(1) 112.5(3) yes . .
N(1) Si(1) C(2) 109.0(3) yes . .
N(1) Si(1) C(3) 114.6(3) yes . .
C(1) Si(1) C(2) 110.2(4) yes . .
C(1) Si(1) C(3) 104.2(4) yes . .
C(2) Si(1) C(3) 106.1(4) yes . .
N(1) Si(2) C(4) 110.6(3) yes . .
N(1) Si(2) C(5) 110.5(3) yes . .
N(1) Si(2) C(6) 114.9(3) yes . .
C(4) Si(2) C(5) 111.0(4) yes . .
C(4) Si(2) C(6) 105.6(4) yes . .
C(5) Si(2) C(6) 103.9(3) yes . .
N(2) Si(3) C(7) 112.7(3) yes . .
N(2) Si(3) C(8) 114.0(3) yes . .
N(2) Si(3) C(9) 111.0(3) yes . .
C(7) Si(3) C(8) 104.1(3) yes . .
C(7) Si(3) C(9) 107.1(3) yes . .
C(8) Si(3) C(9) 107.5(3) yes . .
N(2) Si(4) C(10) 110.9(3) yes . .
N(2) Si(4) C(11) 112.9(3) yes . .
N(2) Si(4) C(12) 111.1(3) yes . .
C(10) Si(4) C(11) 105.8(3) yes . .
C(10) Si(4) C(12) 108.0(3) yes . .
C(11) Si(4) C(12) 107.9(4) yes . .
C(14) Si(5) C(19) 107.3(4) yes . .
C(14) Si(5) C(20) 112.4(3) yes . .
C(14) Si(5) C(21) 111.6(4) yes . .
C(19) Si(5) C(20) 107.2(5) yes . .
C(19) Si(5) C(21) 107.3(4) yes . .
C(20) Si(5) C(21) 110.7(4) yes . .
C(34) O(1) C(34) 102.4(10) yes . 4_655
C(61) O(60) C(64) 108(2) yes . .
Fe(1) N(1) Si(1) 115.9(3) yes . .
Fe(1) N(1) Si(2) 117.7(3) yes . .
Si(1) N(1) Si(2) 125.2(3) yes . .
Fe(2) N(2) Fe(3) 82.29(18) yes . 4_555
Fe(2) N(2) Si(3) 109.7(2) yes . .
Fe(2) N(2) Si(4) 111.0(2) yes . .
Fe(3) N(2) Si(3) 118.8(2) yes 4_555 .
Fe(3) N(2) Si(4) 113.0(2) yes 4_555 .
Si(3) N(2) Si(4) 116.6(2) yes . .
C(22) N(3) C(23) 81.4(14) yes . .
C(22) N(3) C(25) 99.5(13) yes . .
C(22) N(3) C(26) 173.1(14) yes . .
C(22) N(3) C(28) 70.2(16) yes . .
C(22) N(3) C(29) 102.6(14) yes . .
C(22) N(3) C(31) 101.6(14) yes . .
C(22) N(3) C(32) 67.7(17) yes . .
C(23) N(3) C(25) 177.6(13) yes . .
C(23) N(3) C(26) 105.5(14) yes . .
C(23) N(3) C(28) 110.7(14) yes . .
C(23) N(3) C(29) 56.0(12) yes . .
C(23) N(3) C(31) 64.2(12) yes . .
C(23) N(3) C(32) 114.2(16) yes . .
C(25) N(3) C(26) 73.6(13) yes . .
C(25) N(3) C(28) 67.6(12) yes . .
C(25) N(3) C(29) 121.6(11) yes . .
C(25) N(3) C(31) 117.6(11) yes . .
C(25) N(3) C(32) 68.2(14) yes . .
C(26) N(3) C(28) 106.2(13) yes . .
C(26) N(3) C(29) 81.3(11) yes . .
C(26) N(3) C(31) 82.2(11) yes . .
C(26) N(3) C(32) 109.1(15) yes . .
C(28) N(3) C(29) 70.5(11) yes . .
C(28) N(3) C(31) 171.3(13) yes . .
C(28) N(3) C(32) 110.7(15) yes . .
C(29) N(3) C(31) 109.7(10) yes . .
C(29) N(3) C(32) 168.1(14) yes . .
C(31) N(3) C(32) 67.3(13) yes . .
S(5) C(13) C(14) 118.7(5) yes . .
S(5) C(13) C(18) 122.1(5) yes . .
C(14) C(13) C(18) 119.2(6) yes . .
Si(5) C(14) C(13) 123.4(5) yes . .
Si(5) C(14) C(15) 119.8(5) yes . .
C(13) C(14) C(15) 116.7(6) yes . .
C(14) C(15) C(16) 124.1(6) yes . .
C(15) C(16) C(17) 119.3(7) yes . .
C(16) C(17) C(18) 118.2(7) yes . .
C(13) C(18) C(17) 122.4(6) yes . .
N(3) C(22) C(24) 99.3(17) yes . .
N(3) C(23) C(24) 100.5(19) yes . .
N(3) C(23) C(29) 58.4(13) yes . .
N(3) C(23) C(31) 56.4(11) yes . .
C(24) C(23) C(29) 115(2) yes . .
C(24) C(23) C(31) 108.7(19) yes . .
C(29) C(23) C(31) 105.2(18) yes . .
C(22) C(24) C(23) 78.8(16) yes . .
N(3) C(25) C(27) 100.8(15) yes . .
N(3) C(26) C(27) 102.0(18) yes . .
C(25) C(27) C(26) 83.1(17) yes . .
N(3) C(28) C(30) 107.6(14) yes . .
N(3) C(29) C(23) 65.6(14) yes . .
N(3) C(29) C(30) 113.7(11) yes . .
C(23) C(29) C(30) 146.1(17) yes . .
C(28) C(30) C(29) 67.1(11) yes . .
N(3) C(31) C(23) 59.4(12) yes . .
N(3) C(31) C(33) 113.9(12) yes . .
C(23) C(31) C(33) 150.3(16) yes . .
N(3) C(32) C(33) 111.7(19) yes . .
C(31) C(33) C(32) 64.3(13) yes . .
O(1) C(34) C(35) 105.3(9) yes . .
C(34) C(35) C(35) 113.1(10) yes . 4_655
O(60) C(61) C(62) 108(2) yes . .
C(61) C(62) C(63) 108(2) yes . .
C(62) C(63) C(64) 108(2) yes . .
O(60) C(64) C(63) 108(2) yes . .
Si(1) C(1) H(10) 109.4 no . .
Si(1) C(1) H(11) 109.5 no . .
Si(1) C(1) H(12) 109.5 no . .
H(10) C(1) H(11) 109.5 no . .
H(10) C(1) H(12) 109.5 no . .
H(11) C(1) H(12) 109.5 no . .
Si(1) C(2) H(16) 110.4 no . .
Si(1) C(2) H(17) 108.6 no . .
Si(1) C(2) H(18) 109.4 no . .
H(16) C(2) H(17) 109.5 no . .
H(16) C(2) H(18) 109.5 no . .
H(17) C(2) H(18) 109.5 no . .
Si(1) C(3) H(4) 109.3 no . .
Si(1) C(3) H(13) 109.6 no . .
Si(1) C(3) H(14) 109.5 no . .
H(4) C(3) H(13) 109.5 no . .
H(4) C(3) H(14) 109.5 no . .
H(13) C(3) H(14) 109.5 no . .
Si(2) C(4) H(1) 109.2 no . .
Si(2) C(4) H(2) 109.0 no . .
Si(2) C(4) H(3) 110.2 no . .
H(1) C(4) H(2) 109.5 no . .
H(1) C(4) H(3) 109.5 no . .
H(2) C(4) H(3) 109.5 no . .
Si(2) C(5) H(7) 109.2 no . .
Si(2) C(5) H(8) 109.9 no . .
Si(2) C(5) H(9) 109.3 no . .
H(7) C(5) H(8) 109.5 no . .
H(7) C(5) H(9) 109.5 no . .
H(8) C(5) H(9) 109.5 no . .
Si(2) C(6) H(5) 109.7 no . .
Si(2) C(6) H(6) 109.3 no . .
Si(2) C(6) H(51) 109.4 no . .
H(5) C(6) H(6) 109.5 no . .
H(5) C(6) H(51) 109.5 no . .
H(6) C(6) H(51) 109.5 no . .
Si(3) C(7) H(19) 109.4 no . .
Si(3) C(7) H(20) 109.6 no . .
Si(3) C(7) H(21) 109.4 no . .
H(19) C(7) H(20) 109.5 no . .
H(19) C(7) H(21) 109.5 no . .
H(20) C(7) H(21) 109.5 no . .
Si(3) C(8) H(22) 109.3 no . .
Si(3) C(8) H(23) 110.1 no . .
Si(3) C(8) H(24) 109.0 no . .
H(22) C(8) H(23) 109.5 no . .
H(22) C(8) H(24) 109.5 no . .
H(23) C(8) H(24) 109.5 no . .
Si(3) C(9) H(25) 109.5 no . .
Si(3) C(9) H(26) 109.1 no . .
Si(3) C(9) H(27) 109.8 no . .
H(25) C(9) H(26) 109.5 no . .
H(25) C(9) H(27) 109.5 no . .
H(26) C(9) H(27) 109.5 no . .
Si(4) C(10) H(28) 109.0 no . .
Si(4) C(10) H(29) 109.1 no . .
Si(4) C(10) H(30) 110.3 no . .
H(28) C(10) H(29) 109.5 no . .
H(28) C(10) H(30) 109.5 no . .
H(29) C(10) H(30) 109.5 no . .
Si(4) C(11) H(31) 109.5 no . .
Si(4) C(11) H(32) 109.4 no . .
Si(4) C(11) H(33) 109.4 no . .
H(31) C(11) H(32) 109.5 no . .
H(31) C(11) H(33) 109.5 no . .
H(32) C(11) H(33) 109.5 no . .
Si(4) C(12) H(34) 109.4 no . .
Si(4) C(12) H(35) 108.9 no . .
Si(4) C(12) H(36) 110.1 no . .
H(34) C(12) H(35) 109.5 no . .
H(34) C(12) H(36) 109.5 no . .
H(35) C(12) H(36) 109.5 no . .
C(14) C(15) H(40) 118.1 no . .
C(16) C(15) H(40) 117.8 no . .
C(15) C(16) H(39) 120.2 no . .
C(17) C(16) H(39) 120.4 no . .
C(16) C(17) H(38) 120.7 no . .
C(18) C(17) H(38) 121.1 no . .
C(13) C(18) H(37) 118.8 no . .
C(17) C(18) H(37) 118.8 no . .
Si(5) C(19) H(47) 109.1 no . .
Si(5) C(19) H(48) 109.7 no . .
Si(5) C(19) H(49) 109.6 no . .
H(47) C(19) H(48) 109.5 no . .
H(47) C(19) H(49) 109.5 no . .
H(48) C(19) H(49) 109.5 no . .
Si(5) C(20) H(44) 109.3 no . .
Si(5) C(20) H(45) 109.9 no . .
Si(5) C(20) H(46) 109.2 no . .
H(44) C(20) H(45) 109.5 no . .
H(44) C(20) H(46) 109.5 no . .
H(45) C(20) H(46) 109.5 no . .
Si(5) C(21) H(41) 109.1 no . .
Si(5) C(21) H(42) 110.7 no . .
Si(5) C(21) H(43) 108.6 no . .
H(41) C(21) H(42) 109.5 no . .
H(41) C(21) H(43) 109.5 no . .
H(42) C(21) H(43) 109.5 no . .
O(1) C(34) H(50) 111.0 no . .
O(1) C(34) H(59) 109.6 no . .
C(35) C(34) H(50) 113.7 no . .
C(35) C(34) H(59) 107.7 no . .
H(50) C(34) H(59) 109.5 no . .
C(34) C(35) H(54) 105.6 no . .
C(34) C(35) H(55) 111.0 no . .
C(35) C(35) H(54) 104.7 no 4_655 .
C(35) C(35) H(55) 112.5 no 4_655 .
H(54) C(35) H(55) 109.5 no . .
O(60) C(61) H(65) 110(2) no . .
O(60) C(61) H(66) 110(3) no . .
C(62) C(61) H(65) 110(3) no . .
C(62) C(61) H(66) 110(3) no . .
H(65) C(61) H(66) 109(3) no . .
C(61) C(62) H(67) 110(3) no . .
C(61) C(62) H(68) 110(3) no . .
C(63) C(62) H(67) 110(3) no . .
C(63) C(62) H(68) 110(3) no . .
H(67) C(62) H(68) 109(4) no . .
C(62) C(63) H(69) 110(3) no . .
C(62) C(63) H(70) 110(3) no . .
C(64) C(63) H(69) 110(3) no . .
C(64) C(63) H(70) 110(3) no . .
H(69) C(63) H(70) 109(3) no . .
O(60) C(64) H(71) 110(3) no . .
O(60) C(64) H(72) 110(3) no . .
C(63) C(64) H(71) 110(3) no . .
C(63) C(64) H(72) 110(3) no . .
H(71) C(64) H(72) 109(2) no . .

loop_
_geom_bond_atom_site_label_1
_geom_bond_atom_site_label_2
_geom_bond_distance
_geom_bond_publ_flag
_geom_bond_site_symmetry_2
Fe(1) Fe(2) 2.7991(12) yes .
Fe(1) Fe(4) 2.7836(11) yes .
Fe(1) S(2) 2.2705(17) yes .
Fe(1) S(3) 2.295(2) yes .
Fe(1) S(4) 2.2955(19) yes .
Fe(1) N(1) 1.910(5) yes .
Fe(2) Fe(3) 2.7031(12) yes .
Fe(2) Fe(3) 2.7108(12) yes 4_555
Fe(2) Fe(4) 2.6389(12) yes .
Fe(2) S(1) 2.3946(14) yes .
Fe(2) S(2) 2.2726(17) yes .
Fe(2) S(3) 2.2722(19) yes .
Fe(2) N(2) 2.071(5) yes .
Fe(3) Fe(4) 2.6326(12) yes .
Fe(3) S(1) 2.4373(14) yes .
Fe(3) S(2) 2.2871(17) yes .
Fe(3) S(4) 2.2912(19) yes .
Fe(3) N(2) 2.049(5) yes 4_555
Fe(4) S(1) 2.4174(9) yes .
Fe(4) S(3) 2.290(2) yes .
Fe(4) S(4) 2.277(2) yes .
Fe(4) S(5) 2.292(2) yes .
S(5) C(13) 1.779(7) yes .
Si(1) N(1) 1.730(6) yes .
Si(1) C(1) 1.828(8) yes .
Si(1) C(2) 1.888(9) yes .
Si(1) C(3) 1.893(8) yes .
Si(2) N(1) 1.733(5) yes .
Si(2) C(4) 1.882(8) yes .
Si(2) C(5) 1.869(8) yes .
Si(2) C(6) 1.865(8) yes .
Si(3) N(2) 1.785(5) yes .
Si(3) C(7) 1.868(8) yes .
Si(3) C(8) 1.833(7) yes .
Si(3) C(9) 1.874(8) yes .
Si(4) N(2) 1.766(5) yes .
Si(4) C(10) 1.860(8) yes .
Si(4) C(11) 1.871(8) yes .
Si(4) C(12) 1.879(8) yes .
Si(5) C(14) 1.894(7) yes .
Si(5) C(19) 1.873(9) yes .
Si(5) C(20) 1.831(10) yes .
Si(5) C(21) 1.857(11) yes .
O(1) C(34) 1.609(15) yes .
O(1) C(34) 1.609(15) yes 4_655
O(60) C(61) 1.54(4) yes .
O(60) C(64) 1.54(4) yes .
N(3) C(22) 1.60(2) yes .
N(3) C(23) 1.57(3) yes .
N(3) C(25) 1.55(2) yes .
N(3) C(26) 1.77(2) yes .
N(3) C(28) 1.57(2) yes .
N(3) C(29) 1.469(18) yes .
N(3) C(31) 1.519(18) yes .
N(3) C(32) 1.55(3) yes .
C(13) C(14) 1.436(9) yes .
C(13) C(18) 1.374(10) yes .
C(14) C(15) 1.367(10) yes .
C(15) C(16) 1.374(11) yes .
C(16) C(17) 1.388(11) yes .
C(17) C(18) 1.396(10) yes .
C(22) C(24) 1.63(3) yes .
C(23) C(24) 1.63(3) yes .
C(23) C(29) 1.43(3) yes .
C(23) C(31) 1.64(3) yes .
C(25) C(27) 1.62(3) yes .
C(26) C(27) 1.37(3) yes .
C(28) C(30) 1.60(2) yes .
C(29) C(30) 1.583(19) yes .
C(31) C(33) 1.59(2) yes .
C(32) C(33) 1.60(3) yes .
C(34) C(35) 1.368(16) yes .
C(35) C(35) 1.427(17) yes 4_655
C(61) C(62) 1.54(4) yes .
C(62) C(63) 1.54(4) yes .
C(63) C(64) 1.54(4) yes .
C(1) H(10) 0.970 no .
C(1) H(11) 0.970 no .
C(1) H(12) 0.970 no .
C(2) H(16) 0.970 no .
C(2) H(17) 0.970 no .
C(2) H(18) 0.970 no .
C(3) H(4) 0.970 no .
C(3) H(13) 0.970 no .
C(3) H(14) 0.970 no .
C(4) H(1) 0.970 no .
C(4) H(2) 0.970 no .
C(4) H(3) 0.970 no .
C(5) H(7) 0.970 no .
C(5) H(8) 0.970 no .
C(5) H(9) 0.970 no .
C(6) H(5) 0.970 no .
C(6) H(6) 0.970 no .
C(6) H(51) 0.970 no .
C(7) H(19) 0.970 no .
C(7) H(20) 0.970 no .
C(7) H(21) 0.970 no .
C(8) H(22) 0.970 no .
C(8) H(23) 0.970 no .
C(8) H(24) 0.970 no .
C(9) H(25) 0.970 no .
C(9) H(26) 0.970 no .
C(9) H(27) 0.970 no .
C(10) H(28) 0.970 no .
C(10) H(29) 0.970 no .
C(10) H(30) 0.970 no .
C(11) H(31) 0.970 no .
C(11) H(32) 0.970 no .
C(11) H(33) 0.970 no .
C(12) H(34) 0.970 no .
C(12) H(35) 0.970 no .
C(12) H(36) 0.970 no .
C(15) H(40) 0.970 no .
C(16) H(39) 0.970 no .
C(17) H(38) 0.970 no .
C(18) H(37) 0.970 no .
C(19) H(47) 0.970 no .
C(19) H(48) 0.970 no .
C(19) H(49) 0.970 no .
C(20) H(44) 0.970 no .
C(20) H(45) 0.970 no .
C(20) H(46) 0.970 no .
C(21) H(41) 0.970 no .
C(21) H(42) 0.970 no .
C(21) H(43) 0.970 no .
C(34) H(50) 0.970 no .
C(34) H(59) 0.970 no .
C(35) H(54) 0.970 no .
C(35) H(55) 0.970 no .

loop_
_geom_contact_atom_site_label_1
_geom_contact_atom_site_label_2
_geom_contact_distance
_geom_contact_site_symmetry_2
C(13) C(23) 3.19(3) 7_645
C(13) C(25) 3.41(2) 4_555
C(15) C(32) 3.43(3) 4_555
C(16) C(32) 3.45(3) 4_555
C(18) C(23) 3.22(3) 7_645
C(18) C(25) 3.41(2) 4_555
C(22) C(64) 2.92(3) 7_655
C(23) C(13) 3.19(3) 7_655
C(23) C(18) 3.22(3) 7_655
C(24) C(64) 3.48(3) 7_655
C(25) C(13) 3.41(2) 4_555
C(25) C(18) 3.41(2) 4_555
C(32) C(15) 3.43(3) 4_555
C(32) C(16) 3.45(3) 4_555
C(64) C(22) 2.92(3) 7_645
C(64) C(24) 3.48(3) 7_645
S(2) H(49) 2.824 2_554
O(1) H(28) 3.365 .
O(1) H(28) 3.365 4_655
O(1) H(35) 3.469 .
O(1) H(35) 3.469 4_655
O(60) H(38) 3.329 6_555
O(60) H(54) 2.977 4_655
O(60) H(55) 3.544 .
O(60) H(55) 3.558 4_655
O(60) H(65) 3.34(4) 4_655
N(3) H(71) 3.40(3) 7_655
C(1) H(17) 3.287 5_555
C(2) H(11) 3.495 5_555
C(2) H(19) 3.192 8_445
C(2) H(70) 2.89(4) 6_455
C(2) H(72) 3.20(4) 6_455
C(3) H(19) 3.563 8_445
C(3) H(28) 3.501 8_445
C(3) H(47) 3.474 2_554
C(3) H(59) 3.235 8_445
C(4) H(1) 3.381 5_655
C(4) H(25) 3.295 5_655
C(5) H(65) 3.37(4) 7_645
C(5) H(68) 3.08(4) 7_645
C(6) H(20) 3.391 5_655
C(6) H(25) 3.278 5_655
C(7) H(13) 3.193 8_555
C(7) H(16) 3.315 8_555
C(7) H(51) 3.388 5_655
C(7) H(70) 3.39(2) 3_554
C(8) H(42) 3.317 3_554
C(8) H(43) 3.305 3_554
C(8) H(44) 3.320 2_554
C(9) H(1) 3.449 5_655
C(9) H(2) 3.426 5_655
C(9) H(48) 3.534 2_554
C(9) H(51) 3.160 5_655
C(10) H(14) 3.586 8_555
C(10) H(59) 3.126 .
C(12) H(50) 3.034 4_655
C(12) H(54) 3.416 4_655
C(16) H(50) 3.491 7_645
C(16) H(54) 3.456 7_645
C(16) H(55) 3.200 7_645
C(17) H(72) 3.28(3) 6_455
C(19) H(26) 3.422 2_555
C(20) H(22) 3.574 2_555
C(20) H(67) 2.84(3) 4_555
C(21) H(23) 3.433 3_555
C(21) H(24) 3.585 3_555
C(22) H(71) 1.85(4) 7_655
C(22) H(72) 3.27(5) 7_655
C(23) H(37) 3.457 7_655
C(24) H(32) 2.898 7_655
C(24) H(33) 3.506 7_655
C(24) H(41) 3.158 7_655
C(24) H(69) 3.34(4) 7_655
C(24) H(71) 2.45(4) 7_655
C(25) H(45) 3.565 4_555
C(26) H(29) 3.242 .
C(26) H(66) 2.92(4) .
C(27) H(29) 2.990 .
C(27) H(31) 2.896 .
C(27) H(45) 2.823 4_555
C(27) H(66) 2.96(4) .
C(27) H(67) 3.58(4) .
C(28) H(18) 3.345 4_555
C(28) H(71) 2.92(3) 7_655
C(30) H(11) 3.424 8_555
C(30) H(14) 3.090 8_555
C(30) H(17) 3.501 4_555
C(30) H(30) 3.514 .
C(31) H(7) 3.002 7_655
C(32) H(71) 3.34(4) 7_655
C(33) H(7) 3.183 7_655
C(33) H(34) 3.130 7_655
C(33) H(45) 3.554 4_555
C(34) H(4) 3.431 8_555
C(34) H(13) 3.586 8_555
C(34) H(28) 3.205 .
C(34) H(35) 2.927 4_655
C(34) H(39) 2.903 7_655
C(35) H(35) 3.135 4_655
C(35) H(39) 2.688 7_655
C(61) H(8) 3.236 7_655
C(61) H(55) 3.511 .
C(62) H(8) 2.928 7_655
C(62) H(44) 3.516 4_555
C(62) H(45) 3.583 4_555
C(63) H(16) 3.159 6_555
C(63) H(18) 3.540 6_555
C(63) H(23) 3.476 3_555
C(64) H(16) 3.571 6_555
C(64) H(18) 3.326 6_555
C(64) H(38) 3.209 6_555
H(1) C(4) 3.381 5_655
H(1) C(9) 3.449 5_655
H(1) H(1) 3.182 5_655
H(1) H(2) 3.072 5_655
H(1) H(3) 3.327 5_655
H(1) H(25) 2.770 5_655
H(1) H(26) 3.493 5_655
H(1) H(27) 3.598 5_655
H(1) H(47) 3.585 2_554
H(1) H(48) 3.208 2_554
H(2) C(9) 3.426 5_655
H(2) H(1) 3.072 5_655
H(2) H(3) 3.590 5_655
H(2) H(25) 3.066 5_655
H(2) H(26) 3.025 5_655
H(2) H(48) 3.502 6_555
H(3) H(1) 3.327 5_655
H(3) H(2) 3.590 5_655
H(3) H(48) 3.508 2_554
H(4) C(34) 3.431 8_445
H(4) H(40) 3.170 2_554
H(4) H(47) 2.768 2_554
H(4) H(50) 3.131 8_445
H(4) H(59) 2.950 8_445
H(5) H(20) 3.324 5_655
H(5) H(68) 3.192 7_645
H(6) H(50) 3.218 8_445
H(7) C(31) 3.002 7_645
H(7) C(33) 3.183 7_645
H(7) H(68) 3.523 7_645
H(8) C(61) 3.236 7_645
H(8) C(62) 2.928 7_645
H(8) H(65) 2.697 7_645
H(8) H(67) 3.223 7_645
H(8) H(68) 2.111 7_645
H(9) H(65) 3.276 7_645
H(9) H(68) 3.546 7_645
H(9) H(72) 2.821 6_455
H(10) H(11) 3.185 5_555
H(10) H(17) 3.251 5_555
H(11) C(2) 3.495 5_555
H(11) C(30) 3.424 8_445
H(11) H(10) 3.185 5_555
H(11) H(11) 3.305 5_555
H(11) H(17) 2.550 5_555
H(12) H(42) 3.263 2_554
H(12) H(47) 3.582 2_554
H(12) H(49) 3.194 2_554
H(13) C(7) 3.193 8_445
H(13) C(34) 3.586 8_445
H(13) H(19) 2.827 8_445
H(13) H(20) 3.453 8_445
H(13) H(21) 2.822 8_445
H(13) H(28) 2.984 8_445
H(13) H(30) 3.581 8_445
H(13) H(59) 3.000 8_445
H(14) C(10) 3.586 8_445
H(14) C(30) 3.090 8_445
H(14) H(28) 3.180 8_445
H(14) H(30) 3.205 8_445
H(14) H(47) 3.565 2_554
H(14) H(59) 3.212 8_445
H(16) C(7) 3.315 8_445
H(16) C(63) 3.159 6_455
H(16) C(64) 3.571 6_455
H(16) H(19) 2.618 8_445
H(16) H(20) 3.221 8_445
H(16) H(69) 3.563 6_455
H(16) H(70) 2.197 6_455
H(16) H(72) 2.989 6_455
H(17) C(1) 3.287 5_555
H(17) C(30) 3.501 4_555
H(17) H(10) 3.251 5_555
H(17) H(11) 2.550 5_555
H(17) H(19) 2.964 8_445
H(17) H(70) 3.100 6_455
H(18) C(28) 3.345 4_555
H(18) C(63) 3.540 6_455
H(18) C(64) 3.326 6_455
H(18) H(70) 2.955 6_455
H(18) H(71) 3.543 6_455
H(18) H(72) 2.560 6_455
H(19) C(2) 3.192 8_555
H(19) C(3) 3.563 8_555
H(19) H(13) 2.827 8_555
H(19) H(16) 2.618 8_555
H(19) H(17) 2.964 8_555
H(19) H(70) 3.045 3_554
H(20) C(6) 3.391 5_655
H(20) H(5) 3.324 5_655
H(20) H(13) 3.453 8_555
H(20) H(16) 3.221 8_555
H(20) H(51) 2.637 5_655
H(20) H(68) 3.269 3_554
H(20) H(70) 2.865 3_554
H(21) H(13) 2.822 8_555
H(21) H(51) 3.473 5_655
H(22) C(20) 3.574 2_554
H(22) H(42) 3.470 3_554
H(22) H(43) 3.429 2_554
H(22) H(43) 2.996 3_554
H(22) H(44) 2.792 2_554
H(22) H(49) 3.244 2_554
H(23) C(21) 3.433 3_554
H(23) C(63) 3.476 3_554
H(23) H(42) 2.932 3_554
H(23) H(43) 3.134 3_554
H(23) H(44) 2.997 2_554
H(23) H(69) 2.850 3_554
H(23) H(70) 3.281 3_554
H(24) C(21) 3.585 3_554
H(24) H(42) 3.028 3_554
H(24) H(43) 3.233 3_554
H(25) C(4) 3.295 5_655
H(25) C(6) 3.278 5_655
H(25) H(1) 2.770 5_655
H(25) H(2) 3.066 5_655
H(25) H(51) 2.358 5_655
H(26) C(19) 3.422 2_554
H(26) H(1) 3.493 5_655
H(26) H(2) 3.025 5_655
H(26) H(44) 3.016 2_554
H(26) H(48) 2.795 2_554
H(26) H(49) 3.209 2_554
H(26) H(51) 3.246 5_655
H(27) H(1) 3.598 5_655
H(27) H(48) 3.407 2_554
H(27) H(49) 3.356 2_554
H(28) O(1) 3.365 .
H(28) C(3) 3.501 8_555
H(28) C(34) 3.205 .
H(28) H(13) 2.984 8_555
H(28) H(14) 3.180 8_555
H(28) H(55) 3.584 .
H(28) H(59) 2.433 .
H(29) C(26) 3.242 .
H(29) C(27) 2.990 .
H(29) H(55) 3.323 .
H(29) H(59) 2.984 .
H(29) H(66) 3.434 .
H(30) C(30) 3.514 .
H(30) H(13) 3.581 8_555
H(30) H(14) 3.205 8_555
H(31) C(27) 2.896 .
H(32) C(24) 2.898 7_645
H(32) H(66) 3.513 .
H(33) C(24) 3.506 7_645
H(34) C(33) 3.130 7_645
H(34) H(50) 3.487 4_655
H(35) O(1) 3.469 .
H(35) C(34) 2.927 4_655
H(35) C(35) 3.135 4_655
H(35) H(50) 2.254 4_655
H(35) H(54) 2.456 4_655
H(36) H(50) 3.041 4_655
H(36) H(51) 3.273 5_655
H(37) C(23) 3.457 7_645
H(38) O(60) 3.329 6_455
H(38) C(64) 3.209 6_455
H(38) H(65) 3.143 7_645
H(38) H(72) 2.525 6_455
H(39) C(34) 2.903 7_645
H(39) C(35) 2.688 7_645
H(39) H(50) 2.691 7_645
H(39) H(54) 2.502 7_645
H(39) H(55) 2.322 7_645
H(39) H(59) 2.896 7_645
H(40) H(4) 3.170 2_555
H(40) H(50) 3.225 7_645
H(40) H(59) 3.586 7_645
H(41) C(24) 3.158 7_645
H(41) H(69) 3.422 .
H(42) C(8) 3.317 3_555
H(42) H(12) 3.263 2_555
H(42) H(22) 3.470 3_555
H(42) H(23) 2.932 3_555
H(42) H(24) 3.028 3_555
H(42) H(69) 3.469 .
H(43) C(8) 3.305 3_555
H(43) H(22) 3.429 2_555
H(43) H(22) 2.996 3_555
H(43) H(23) 3.134 3_555
H(43) H(24) 3.233 3_555
H(44) C(8) 3.320 2_555
H(44) C(62) 3.516 4_555
H(44) H(22) 2.792 2_555
H(44) H(23) 2.997 2_555
H(44) H(26) 3.016 2_555
H(44) H(67) 2.544 4_555
H(44) H(69) 3.438 4_555
H(45) C(25) 3.565 4_555
H(45) C(27) 2.823 4_555
H(45) C(33) 3.554 4_555
H(45) C(62) 3.583 4_555
H(45) H(67) 2.485 4_555
H(46) H(67) 3.051 4_555
H(46) H(69) 3.592 4_555
H(47) C(3) 3.474 2_555
H(47) H(1) 3.585 2_555
H(47) H(4) 2.768 2_555
H(47) H(12) 3.582 2_555
H(47) H(14) 3.565 2_555
H(48) C(9) 3.534 2_555
H(48) H(1) 3.208 2_555
H(48) H(2) 3.502 6_455
H(48) H(3) 3.508 2_555
H(48) H(26) 2.795 2_555
H(48) H(27) 3.407 2_555
H(49) S(2) 2.824 2_555
H(49) H(12) 3.194 2_555
H(49) H(22) 3.244 2_555
H(49) H(26) 3.209 2_555
H(49) H(27) 3.356 2_555
H(50) C(12) 3.034 4_655
H(50) C(16) 3.491 7_655
H(50) H(4) 3.131 8_555
H(50) H(6) 3.218 8_555
H(50) H(34) 3.487 4_655
H(50) H(35) 2.254 4_655
H(50) H(36) 3.041 4_655
H(50) H(39) 2.691 7_655
H(50) H(40) 3.225 7_655
H(51) C(7) 3.388 5_655
H(51) C(9) 3.160 5_655
H(51) H(20) 2.637 5_655
H(51) H(21) 3.473 5_655
H(51) H(25) 2.358 5_655
H(51) H(26) 3.246 5_655
H(51) H(36) 3.273 5_655
H(51) H(68) 3.410 7_645
H(54) O(60) 2.977 4_655
H(54) C(12) 3.416 4_655
H(54) C(16) 3.456 7_655
H(54) H(35) 2.456 4_655
H(54) H(39) 2.502 7_655
H(55) O(60) 3.544 .
H(55) O(60) 3.558 4_655
H(55) C(16) 3.200 7_655
H(55) C(61) 3.511 .
H(55) H(28) 3.584 .
H(55) H(29) 3.323 .
H(55) H(39) 2.322 7_655
H(55) H(65) 3.332 .
H(55) H(66) 3.157 .
H(59) C(3) 3.235 8_555
H(59) C(10) 3.126 .
H(59) H(4) 2.950 8_555
H(59) H(13) 3.000 8_555
H(59) H(14) 3.212 8_555
H(59) H(28) 2.433 .
H(59) H(29) 2.984 .
H(59) H(39) 2.896 7_655
H(59) H(40) 3.586 7_655
H(65) O(60) 3.34(4) 4_655
H(65) C(5) 3.37(4) 7_655
H(65) H(8) 2.697 7_655
H(65) H(9) 3.276 7_655
H(65) H(38) 3.143 7_655
H(65) H(55) 3.332 .
H(65) H(65) 3.39(5) 4_655
H(65) H(72) 3.58(5) 4_655
H(66) C(26) 2.92(4) .
H(66) C(27) 2.96(4) .
H(66) H(29) 3.434 .
H(66) H(32) 3.513 .
H(66) H(55) 3.157 .
H(67) C(20) 2.84(3) 4_555
H(67) C(27) 3.58(4) .
H(67) H(8) 3.223 7_655
H(67) H(44) 2.544 4_555
H(67) H(45) 2.485 4_555
H(67) H(46) 3.051 4_555
H(68) C(5) 3.08(4) 7_655
H(68) H(5) 3.192 7_655
H(68) H(7) 3.523 7_655
H(68) H(8) 2.111 7_655
H(68) H(9) 3.546 7_655
H(68) H(20) 3.269 3_555
H(68) H(51) 3.410 7_655
H(69) C(24) 3.34(4) 7_645
H(69) H(16) 3.563 6_555
H(69) H(23) 2.850 3_555
H(69) H(41) 3.422 .
H(69) H(42) 3.469 .
H(69) H(44) 3.438 4_555
H(69) H(46) 3.592 4_555
H(70) C(2) 2.89(4) 6_555
H(70) C(7) 3.39(2) 3_555
H(70) H(16) 2.197 6_555
H(70) H(17) 3.100 6_555
H(70) H(18) 2.955 6_555
H(70) H(19) 3.045 3_555
H(70) H(20) 2.865 3_555
H(70) H(23) 3.281 3_555
H(71) N(3) 3.40(3) 7_645
H(71) C(22) 1.85(4) 7_645
H(71) C(24) 2.45(4) 7_645
H(71) C(28) 2.92(3) 7_645
H(71) C(32) 3.34(4) 7_645
H(71) H(18) 3.543 6_555
H(72) C(2) 3.20(4) 6_555
H(72) C(17) 3.28(3) 6_555
H(72) C(22) 3.27(5) 7_645
H(72) H(9) 2.821 6_555
H(72) H(16) 2.989 6_555
H(72) H(18) 2.560 6_555
H(72) H(38) 2.525 6_555
H(72) H(65) 3.58(5) 4_655

loop_
_geom_torsion_atom_site_label_1
_geom_torsion_atom_site_label_2
_geom_torsion_atom_site_label_3
_geom_torsion_atom_site_label_4
_geom_torsion
_geom_torsion_site_symmetry_1
_geom_torsion_site_symmetry_3
_geom_torsion_site_symmetry_4
Fe(2) Fe(1) Fe(4) Fe(3) 70.79(3) . . .
Fe(2) Fe(1) Fe(4) S(1) 34.12(3) . . .
Fe(2) Fe(1) Fe(4) S(3) -64.80(6) . . .
Fe(2) Fe(1) Fe(4) S(4) 136.27(6) . . .
Fe(2) Fe(1) Fe(4) S(5) -146.6(2) . . .
Fe(4) Fe(1) Fe(2) Fe(3) -68.23(3) . . .
Fe(4) Fe(1) Fe(2) S(1) -34.53(5) . . .
Fe(4) Fe(1) Fe(2) S(2) -133.02(6) . . .
Fe(4) Fe(1) Fe(2) S(3) 66.01(6) . . .
Fe(4) Fe(1) Fe(2) N(2) 150.3(3) . . .
Fe(4) Fe(1) Fe(2) Fe(3) -88.15(8) . . 4_555
Fe(2) Fe(1) S(2) Fe(3) -75.27(4) . . .
S(2) Fe(1) Fe(2) Fe(3) 64.79(6) . . .
S(2) Fe(1) Fe(2) Fe(4) 133.02(6) . . .
S(2) Fe(1) Fe(2) S(1) 98.49(7) . . .
S(2) Fe(1) Fe(2) S(3) -160.97(8) . . .
S(2) Fe(1) Fe(2) N(2) -76.7(3) . . .
S(2) Fe(1) Fe(2) Fe(3) 44.87(9) . . 4_555
Fe(2) Fe(1) S(3) Fe(4) 73.49(5) . . .
S(3) Fe(1) Fe(2) Fe(3) -134.24(6) . . .
S(3) Fe(1) Fe(2) Fe(4) -66.01(6) . . .
S(3) Fe(1) Fe(2) S(1) -100.54(7) . . .
S(3) Fe(1) Fe(2) S(2) 160.97(8) . . .
S(3) Fe(1) Fe(2) N(2) 84.3(3) . . .
S(3) Fe(1) Fe(2) Fe(3) -154.16(10) . . 4_555
Fe(2) Fe(1) S(4) Fe(3) 37.59(5) . . .
Fe(2) Fe(1) S(4) Fe(4) -35.54(5) . . .
S(4) Fe(1) Fe(2) Fe(3) -34.77(5) . . .
S(4) Fe(1) Fe(2) Fe(4) 33.46(5) . . .
S(4) Fe(1) Fe(2) S(1) -1.08(7) . . .
S(4) Fe(1) Fe(2) S(2) -99.56(7) . . .
S(4) Fe(1) Fe(2) S(3) 99.46(7) . . .
S(4) Fe(1) Fe(2) N(2) -176.2(3) . . .
S(4) Fe(1) Fe(2) Fe(3) -54.70(9) . . 4_555
Fe(2) Fe(1) N(1) Si(1) -136.6(2) . . .
Fe(2) Fe(1) N(1) Si(2) 55.3(4) . . .
N(1) Fe(1) Fe(2) Fe(3) 145.5(3) . . .
N(1) Fe(1) Fe(2) Fe(4) -146.2(3) . . .
N(1) Fe(1) Fe(2) S(1) 179.2(3) . . .
N(1) Fe(1) Fe(2) S(2) 80.8(3) . . .
N(1) Fe(1) Fe(2) S(3) -80.2(3) . . .
N(1) Fe(1) Fe(2) N(2) 4.1(4) . . .
N(1) Fe(1) Fe(2) Fe(3) 125.6(3) . . 4_555
Fe(4) Fe(1) S(2) Fe(2) 37.78(5) . . .
Fe(4) Fe(1) S(2) Fe(3) -37.49(5) . . .
S(2) Fe(1) Fe(4) Fe(2) -35.41(5) . . .
S(2) Fe(1) Fe(4) Fe(3) 35.38(5) . . .
S(2) Fe(1) Fe(4) S(1) -1.29(6) . . .
S(2) Fe(1) Fe(4) S(3) -100.22(7) . . .
S(2) Fe(1) Fe(4) S(4) 100.85(7) . . .
S(2) Fe(1) Fe(4) S(5) 177.98(19) . . .
Fe(4) Fe(1) S(3) Fe(2) -73.49(5) . . .
S(3) Fe(1) Fe(4) Fe(2) 64.80(6) . . .
S(3) Fe(1) Fe(4) Fe(3) 135.60(6) . . .
S(3) Fe(1) Fe(4) S(1) 98.93(6) . . .
S(3) Fe(1) Fe(4) S(4) -158.93(8) . . .
S(3) Fe(1) Fe(4) S(5) -81.8(2) . . .
Fe(4) Fe(1) S(4) Fe(3) 73.14(5) . . .
S(4) Fe(1) Fe(4) Fe(2) -136.27(6) . . .
S(4) Fe(1) Fe(4) Fe(3) -65.47(6) . . .
S(4) Fe(1) Fe(4) S(1) -102.15(6) . . .
S(4) Fe(1) Fe(4) S(3) 158.93(8) . . .
S(4) Fe(1) Fe(4) S(5) 77.1(2) . . .
Fe(4) Fe(1) N(1) Si(1) 101.4(3) . . .
Fe(4) Fe(1) N(1) Si(2) -66.7(4) . . .
N(1) Fe(1) Fe(4) Fe(2) 147.1(3) . . .
N(1) Fe(1) Fe(4) Fe(3) -142.1(3) . . .
N(1) Fe(1) Fe(4) S(1) -178.8(3) . . .
N(1) Fe(1) Fe(4) S(3) 82.3(3) . . .
N(1) Fe(1) Fe(4) S(4) -76.7(3) . . .
N(1) Fe(1) Fe(4) S(5) 0.5(3) . . .
S(2) Fe(1) S(3) Fe(2) 15.22(6) . . .
S(2) Fe(1) S(3) Fe(4) 88.71(6) . . .
S(3) Fe(1) S(2) Fe(2) -15.18(6) . . .
S(3) Fe(1) S(2) Fe(3) -90.45(6) . . .
S(2) Fe(1) S(4) Fe(3) -15.10(6) . . .
S(2) Fe(1) S(4) Fe(4) -88.24(6) . . .
S(4) Fe(1) S(2) Fe(2) 90.36(6) . . .
S(4) Fe(1) S(2) Fe(3) 15.09(6) . . .
S(2) Fe(1) N(1) Si(1) -75.8(3) . . .
S(2) Fe(1) N(1) Si(2) 116.1(2) . . .
N(1) Fe(1) S(2) Fe(2) -143.7(2) . . .
N(1) Fe(1) S(2) Fe(3) 141.0(2) . . .
S(3) Fe(1) S(4) Fe(3) 90.12(6) . . .
S(3) Fe(1) S(4) Fe(4) 16.98(6) . . .
S(4) Fe(1) S(3) Fe(2) -90.39(6) . . .
S(4) Fe(1) S(3) Fe(4) -16.90(6) . . .
S(3) Fe(1) N(1) Si(1) 163.2(2) . . .
S(3) Fe(1) N(1) Si(2) -4.9(3) . . .
N(1) Fe(1) S(3) Fe(2) 143.85(19) . . .
N(1) Fe(1) S(3) Fe(4) -142.66(19) . . .
S(4) Fe(1) N(1) Si(1) 43.8(3) . . .
S(4) Fe(1) N(1) Si(2) -124.3(2) . . .
N(1) Fe(1) S(4) Fe(3) -142.59(18) . . .
N(1) Fe(1) S(4) Fe(4) 144.27(18) . . .
Fe(1) Fe(2) Fe(3) Fe(2) -173.39(3) . . 4_555
Fe(1) Fe(2) Fe(3) Fe(4) 72.12(3) . . .
Fe(1) Fe(2) Fe(3) S(1) 140.85(5) . . .
Fe(1) Fe(2) Fe(3) S(2) -61.85(5) . . .
Fe(1) Fe(2) Fe(3) S(4) 35.17(5) . . .
Fe(1) Fe(2) Fe(3) N(2) -163.2(2) . . 4_555
Fe(1) Fe(2) Fe(3) Fe(2) 20.72(8) . 4_555 4_555
Fe(1) Fe(2) Fe(3) Fe(4) 77.60(9) . 4_555 4_555
Fe(1) Fe(2) Fe(3) S(2) -30.70(10) . 4_555 4_555
Fe(1) Fe(2) Fe(3) S(4) 132.51(12) . 4_555 4_555
Fe(1) Fe(2) Fe(3) S(1) 66.56(8) . 4_555 .
Fe(1) Fe(2) Fe(3) N(2) -150.3(2) . 4_555 .
Fe(1) Fe(2) Fe(4) Fe(3) -72.02(3) . . .
Fe(1) Fe(2) Fe(4) S(1) -140.05(5) . . .
Fe(1) Fe(2) Fe(4) S(3) 62.35(6) . . .
Fe(1) Fe(2) Fe(4) S(4) -34.42(5) . . .
Fe(1) Fe(2) Fe(4) S(5) 154.31(12) . . .
Fe(1) Fe(2) S(1) Fe(2) -93.33(4) . . 4_555
Fe(1) Fe(2) S(1) Fe(3) -35.64(4) . . .
Fe(1) Fe(2) S(1) Fe(4) 36.36(4) . . .
Fe(1) Fe(2) S(1) Fe(3) -150.88(4) . . 4_555
Fe(1) Fe(2) S(1) Fe(4) -166.17(7) . . 4_555
Fe(1) Fe(2) S(2) Fe(3) 79.60(5) . . .
Fe(1) Fe(2) S(3) Fe(4) -78.60(5) . . .
Fe(1) Fe(2) N(2) Si(3) 27.0(5) . . .
Fe(1) Fe(2) N(2) Si(4) -103.3(3) . . .
Fe(1) Fe(2) N(2) Fe(3) 144.9(2) . . 4_555
Fe(3) Fe(2) Fe(3) Fe(2) 3.30(3) . 4_555 4_555
Fe(3) Fe(2) Fe(3) Fe(4) 60.19(4) . 4_555 4_555
Fe(3) Fe(2) Fe(3) S(2) -48.12(5) . 4_555 4_555
Fe(3) Fe(2) Fe(3) S(4) 115.10(12) . 4_555 4_555
Fe(3) Fe(2) Fe(3) S(1) 49.15(4) . 4_555 .
Fe(3) Fe(2) Fe(3) N(2) -167.8(2) . 4_555 .
Fe(3) Fe(2) Fe(3) Fe(2) -3.29(3) 4_555 . 4_555
Fe(3) Fe(2) Fe(3) Fe(4) -117.79(3) 4_555 . .
Fe(3) Fe(2) Fe(3) S(1) -49.06(4) 4_555 . .
Fe(3) Fe(2) Fe(3) S(2) 108.25(5) 4_555 . .
Fe(3) Fe(2) Fe(3) S(4) -154.73(5) 4_555 . .
Fe(3) Fe(2) Fe(3) N(2) 6.9(2) 4_555 . 4_555
Fe(3) Fe(2) Fe(4) Fe(1) 72.02(3) . . .
Fe(3) Fe(2) Fe(4) S(1) -68.04(4) . . .
Fe(3) Fe(2) Fe(4) S(3) 134.37(6) . . .
Fe(3) Fe(2) Fe(4) S(4) 37.60(5) . . .
Fe(3) Fe(2) Fe(4) S(5) -133.67(12) . . .
Fe(4) Fe(2) Fe(3) Fe(2) 114.49(3) . . 4_555
Fe(4) Fe(2) Fe(3) S(1) 68.73(4) . . .
Fe(4) Fe(2) Fe(3) S(2) -133.97(6) . . .
Fe(4) Fe(2) Fe(3) S(4) -36.94(5) . . .
Fe(4) Fe(2) Fe(3) N(2) 124.7(2) . . 4_555
Fe(3) Fe(2) S(1) Fe(2) -57.69(3) . . 4_555
Fe(3) Fe(2) S(1) Fe(4) 72.01(3) . . .
Fe(3) Fe(2) S(1) Fe(3) -115.23(5) . . 4_555
Fe(3) Fe(2) S(1) Fe(4) -130.53(10) . . 4_555
S(1) Fe(2) Fe(3) Fe(2) 45.77(4) . . 4_555
S(1) Fe(2) Fe(3) Fe(4) -68.73(4) . . .
S(1) Fe(2) Fe(3) S(2) 157.31(6) . . .
S(1) Fe(2) Fe(3) S(4) -105.67(6) . . .
S(1) Fe(2) Fe(3) N(2) 56.0(2) . . 4_555
Fe(3) Fe(2) S(2) Fe(1) -79.60(5) . . .
S(2) Fe(2) Fe(3) Fe(2) -111.54(5) . . 4_555
S(2) Fe(2) Fe(3) Fe(4) 133.97(6) . . .
S(2) Fe(2) Fe(3) S(1) -157.31(6) . . .
S(2) Fe(2) Fe(3) S(4) 97.02(7) . . .
S(2) Fe(2) Fe(3) N(2) -101.3(2) . . 4_555
Fe(3) Fe(2) S(3) Fe(1) 39.92(5) . . .
Fe(3) Fe(2) S(3) Fe(4) -38.69(5) . . .
S(3) Fe(2) Fe(3) Fe(2) 151.15(5) . . 4_555
S(3) Fe(2) Fe(3) Fe(4) 36.66(5) . . .
S(3) Fe(2) Fe(3) S(1) 105.38(6) . . .
S(3) Fe(2) Fe(3) S(2) -97.31(7) . . .
S(3) Fe(2) Fe(3) S(4) -0.29(7) . . .
S(3) Fe(2) Fe(3) N(2) 161.4(2) . . 4_555
Fe(3) Fe(2) N(2) Si(3) -99.9(2) . . .
Fe(3) Fe(2) N(2) Si(4) 129.8(2) . . .
Fe(3) Fe(2) N(2) Fe(3) 18.0(2) . . 4_555
N(2) Fe(2) Fe(3) Fe(2) -16.7(2) . . 4_555
N(2) Fe(2) Fe(3) Fe(4) -131.2(2) . . .
N(2) Fe(2) Fe(3) S(1) -62.5(2) . . .
N(2) Fe(2) Fe(3) S(2) 94.8(2) . . .
N(2) Fe(2) Fe(3) S(4) -168.1(2) . . .
N(2) Fe(2) Fe(3) N(2) -6.5(3) . . 4_555
Fe(3) Fe(2) Fe(4) Fe(1) 146.64(4) 4_555 . .
Fe(3) Fe(2) Fe(4) Fe(3) 74.62(4) 4_555 . .
Fe(3) Fe(2) Fe(4) S(1) 6.59(4) 4_555 . .
Fe(3) Fe(2) Fe(4) S(3) -151.01(7) 4_555 . .
Fe(3) Fe(2) Fe(4) S(4) 112.22(6) 4_555 . .
Fe(3) Fe(2) Fe(4) S(5) -59.05(13) 4_555 . .
Fe(4) Fe(2) Fe(3) Fe(2) -52.47(4) . 4_555 4_555
Fe(4) Fe(2) Fe(3) Fe(4) 4.42(6) . 4_555 4_555
Fe(4) Fe(2) Fe(3) S(2) -103.89(6) . 4_555 4_555
Fe(4) Fe(2) Fe(3) S(4) 59.32(13) . 4_555 4_555
Fe(4) Fe(2) Fe(3) S(1) -6.63(5) . 4_555 .
Fe(4) Fe(2) Fe(3) N(2) 136.5(2) . 4_555 .
Fe(3) Fe(2) S(1) Fe(2) 57.55(3) 4_555 . 4_555
Fe(3) Fe(2) S(1) Fe(3) 115.23(5) 4_555 . .
Fe(3) Fe(2) S(1) Fe(4) -172.76(5) 4_555 . .
Fe(3) Fe(2) S(1) Fe(4) -15.29(7) 4_555 . 4_555
S(1) Fe(2) Fe(3) Fe(2) -45.84(4) . 4_555 4_555
S(1) Fe(2) Fe(3) Fe(4) 11.04(5) . 4_555 4_555
S(1) Fe(2) Fe(3) S(2) -97.27(6) . 4_555 4_555
S(1) Fe(2) Fe(3) S(4) 65.95(12) . 4_555 4_555
S(1) Fe(2) Fe(3) N(2) 143.1(2) . 4_555 .
Fe(3) Fe(2) S(2) Fe(1) -158.42(4) 4_555 . .
Fe(3) Fe(2) S(2) Fe(3) -78.82(4) 4_555 . .
S(2) Fe(2) Fe(3) Fe(2) 55.73(5) . 4_555 4_555
S(2) Fe(2) Fe(3) Fe(4) 112.61(6) . 4_555 4_555
S(2) Fe(2) Fe(3) S(2) 4.30(7) . 4_555 4_555
S(2) Fe(2) Fe(3) S(4) 167.52(12) . 4_555 4_555
S(2) Fe(2) Fe(3) S(1) 101.57(6) . 4_555 .
S(2) Fe(2) Fe(3) N(2) -115.3(2) . 4_555 .
Fe(3) Fe(2) S(3) Fe(1) 151.74(11) 4_555 . .
Fe(3) Fe(2) S(3) Fe(4) 73.14(14) 4_555 . .
S(3) Fe(2) Fe(3) Fe(2) -111.14(13) . 4_555 4_555
S(3) Fe(2) Fe(3) Fe(4) -54.26(15) . 4_555 4_555
S(3) Fe(2) Fe(3) S(2) -162.57(13) . 4_555 4_555
S(3) Fe(2) Fe(3) S(4) 0.6(2) . 4_555 4_555
S(3) Fe(2) Fe(3) S(1) -65.30(14) . 4_555 .
S(3) Fe(2) Fe(3) N(2) 77.8(2) . 4_555 .
Fe(3) Fe(2) N(2) Si(3) -117.9(3) 4_555 . .
Fe(3) Fe(2) N(2) Si(4) 111.8(3) 4_555 . .
N(2) Fe(2) Fe(3) Fe(2) 171.1(2) . 4_555 4_555
N(2) Fe(2) Fe(3) Fe(4) -132.0(2) . 4_555 4_555
N(2) Fe(2) Fe(3) S(2) 119.6(2) . 4_555 4_555
N(2) Fe(2) Fe(3) S(4) -77.1(2) . 4_555 4_555
N(2) Fe(2) Fe(3) S(1) -143.1(2) . 4_555 .
Fe(4) Fe(2) S(1) Fe(2) -129.69(3) . . 4_555
Fe(4) Fe(2) S(1) Fe(3) -72.01(3) . . .
Fe(4) Fe(2) S(1) Fe(3) 172.76(5) . . 4_555
Fe(4) Fe(2) S(1) Fe(4) 157.47(10) . . 4_555
S(1) Fe(2) Fe(4) Fe(1) 140.05(5) . . .
S(1) Fe(2) Fe(4) Fe(3) 68.04(4) . . .
S(1) Fe(2) Fe(4) S(3) -157.59(7) . . .
S(1) Fe(2) Fe(4) S(4) 105.63(6) . . .
S(1) Fe(2) Fe(4) S(5) -65.63(12) . . .
Fe(4) Fe(2) S(2) Fe(1) -40.76(5) . . .
Fe(4) Fe(2) S(2) Fe(3) 38.84(4) . . .
S(2) Fe(2) Fe(4) Fe(1) 35.80(5) . . .
S(2) Fe(2) Fe(4) Fe(3) -36.22(5) . . .
S(2) Fe(2) Fe(4) S(1) -104.26(6) . . .
S(2) Fe(2) Fe(4) S(3) 98.15(7) . . .
S(2) Fe(2) Fe(4) S(4) 1.38(7) . . .
S(2) Fe(2) Fe(4) S(5) -169.89(12) . . .
Fe(4) Fe(2) S(3) Fe(1) 78.60(5) . . .
S(3) Fe(2) Fe(4) Fe(1) -62.35(6) . . .
S(3) Fe(2) Fe(4) Fe(3) -134.37(6) . . .
S(3) Fe(2) Fe(4) S(1) 157.59(7) . . .
S(3) Fe(2) Fe(4) S(4) -96.77(7) . . .
S(3) Fe(2) Fe(4) S(5) 91.96(13) . . .
Fe(4) Fe(2) N(2) Si(3) 164.83(11) . . .
Fe(4) Fe(2) N(2) Si(4) 34.5(4) . . .
Fe(4) Fe(2) N(2) Fe(3) -77.3(2) . . 4_555
N(2) Fe(2) Fe(4) Fe(1) -160.6(2) . . .
N(2) Fe(2) Fe(4) Fe(3) 127.4(2) . . .
N(2) Fe(2) Fe(4) S(1) 59.4(2) . . .
N(2) Fe(2) Fe(4) S(3) -98.2(2) . . .
N(2) Fe(2) Fe(4) S(4) 165.0(2) . . .
N(2) Fe(2) Fe(4) S(5) -6.3(2) . . .
S(1) Fe(2) S(2) Fe(1) -99.37(5) . . .
S(1) Fe(2) S(2) Fe(3) -19.76(5) . . .
S(2) Fe(2) S(1) Fe(2) -38.62(5) . . 4_555
S(2) Fe(2) S(1) Fe(3) 19.07(5) . . .
S(2) Fe(2) S(1) Fe(4) 91.08(6) . . .
S(2) Fe(2) S(1) Fe(3) -96.16(5) . . 4_555
S(2) Fe(2) S(1) Fe(4) -111.46(9) . . 4_555
S(1) Fe(2) S(3) Fe(1) 98.40(5) . . .
S(1) Fe(2) S(3) Fe(4) 19.79(6) . . .
S(3) Fe(2) S(1) Fe(2) -148.97(6) . . 4_555
S(3) Fe(2) S(1) Fe(3) -91.28(6) . . .
S(3) Fe(2) S(1) Fe(4) -19.27(6) . . .
S(3) Fe(2) S(1) Fe(3) 153.49(6) . . 4_555
S(3) Fe(2) S(1) Fe(4) 138.19(9) . . 4_555
S(1) Fe(2) N(2) Si(3) -148.3(2) . . .
S(1) Fe(2) N(2) Si(4) 81.4(2) . . .
S(1) Fe(2) N(2) Fe(3) -30.41(15) . . 4_555
N(2) Fe(2) S(1) Fe(2) 84.55(15) . . 4_555
N(2) Fe(2) S(1) Fe(3) 142.24(15) . . .
N(2) Fe(2) S(1) Fe(4) -145.76(15) . . .
N(2) Fe(2) S(1) Fe(3) 27.00(15) . . 4_555
N(2) Fe(2) S(1) Fe(4) 11.71(17) . . 4_555
S(2) Fe(2) S(3) Fe(1) -15.24(7) . . .
S(2) Fe(2) S(3) Fe(4) -93.85(6) . . .
S(3) Fe(2) S(2) Fe(1) 15.38(7) . . .
S(3) Fe(2) S(2) Fe(3) 94.98(6) . . .
S(2) Fe(2) N(2) Si(3) -33.6(3) . . .
S(2) Fe(2) N(2) Si(4) -163.89(18) . . .
S(2) Fe(2) N(2) Fe(3) 84.33(17) . . 4_555
N(2) Fe(2) S(2) Fe(1) 151.24(17) . . .
N(2) Fe(2) S(2) Fe(3) -129.16(17) . . .
S(3) Fe(2) N(2) Si(3) 94.0(2) . . .
S(3) Fe(2) N(2) Si(4) -36.3(3) . . .
S(3) Fe(2) N(2) Fe(3) -148.05(9) . . 4_555
N(2) Fe(2) S(3) Fe(1) -149.73(17) . . .
N(2) Fe(2) S(3) Fe(4) 131.66(18) . . .
Fe(2) Fe(3) Fe(4) Fe(1) -71.40(3) . . .
Fe(2) Fe(3) Fe(4) S(1) 66.19(4) . . .
Fe(2) Fe(3) Fe(4) S(3) -36.58(5) . . .
Fe(2) Fe(3) Fe(4) S(4) -133.53(6) . . .
Fe(2) Fe(3) Fe(4) S(5) 135.96(12) . . .
Fe(2) Fe(3) S(1) Fe(2) 119.16(5) . . 4_555
Fe(2) Fe(3) S(1) Fe(4) -73.19(3) . . .
Fe(2) Fe(3) S(1) Fe(3) 59.65(3) . . 4_555
Fe(2) Fe(3) S(1) Fe(4) 128.44(10) . . 4_555
Fe(2) Fe(3) S(2) Fe(1) 79.45(5) . . .
Fe(2) Fe(3) S(4) Fe(1) -39.56(5) . . .
Fe(2) Fe(3) S(4) Fe(4) 39.36(5) . . .
Fe(2) Fe(3) N(2) Fe(2) -13.6(3) . 4_555 4_555
Fe(2) Fe(3) N(2) Si(3) 94.7(3) . 4_555 4_555
Fe(2) Fe(3) N(2) Si(4) -123.2(2) . 4_555 4_555
Fe(2) Fe(3) Fe(4) Fe(1) -148.42(4) 4_555 . .
Fe(2) Fe(3) Fe(4) Fe(2) -77.02(4) 4_555 . .
Fe(2) Fe(3) Fe(4) S(1) -10.82(4) 4_555 . .
Fe(2) Fe(3) Fe(4) S(3) -113.60(6) 4_555 . .
Fe(2) Fe(3) Fe(4) S(4) 149.45(6) 4_555 . .
Fe(2) Fe(3) Fe(4) S(5) 58.95(12) 4_555 . .
Fe(2) Fe(3) S(1) Fe(2) -119.16(5) 4_555 . .
Fe(2) Fe(3) S(1) Fe(4) 167.66(5) 4_555 . .
Fe(2) Fe(3) S(1) Fe(3) -59.50(3) 4_555 . 4_555
Fe(2) Fe(3) S(1) Fe(4) 9.28(7) 4_555 . 4_555
Fe(2) Fe(3) S(2) Fe(1) 156.31(4) 4_555 . .
Fe(2) Fe(3) S(2) Fe(2) 76.87(5) 4_555 . .
Fe(2) Fe(3) S(4) Fe(1) -148.66(10) 4_555 . .
Fe(2) Fe(3) S(4) Fe(4) -69.73(12) 4_555 . .
Fe(2) Fe(3) N(2) Si(3) 108.3(3) 4_555 4_555 4_555
Fe(2) Fe(3) N(2) Si(4) -109.6(3) 4_555 4_555 4_555
Fe(4) Fe(3) S(1) Fe(2) 73.19(3) . . .
Fe(4) Fe(3) S(1) Fe(2) -167.66(5) . . 4_555
Fe(4) Fe(3) S(1) Fe(3) 132.84(3) . . 4_555
Fe(4) Fe(3) S(1) Fe(4) -158.38(10) . . 4_555
S(1) Fe(3) Fe(4) Fe(1) -137.60(4) . . .
S(1) Fe(3) Fe(4) Fe(2) -66.19(4) . . .
S(1) Fe(3) Fe(4) S(3) -102.77(6) . . .
S(1) Fe(3) Fe(4) S(4) 160.28(7) . . .
S(1) Fe(3) Fe(4) S(5) 69.77(12) . . .
Fe(4) Fe(3) S(2) Fe(1) 40.52(5) . . .
Fe(4) Fe(3) S(2) Fe(2) -38.92(4) . . .
S(2) Fe(3) Fe(4) Fe(1) -35.48(5) . . .
S(2) Fe(3) Fe(4) Fe(2) 35.93(5) . . .
S(2) Fe(3) Fe(4) S(1) 102.12(6) . . .
S(2) Fe(3) Fe(4) S(3) -0.65(7) . . .
S(2) Fe(3) Fe(4) S(4) -97.60(7) . . .
S(2) Fe(3) Fe(4) S(5) 171.89(12) . . .
Fe(4) Fe(3) S(4) Fe(1) -78.92(5) . . .
S(4) Fe(3) Fe(4) Fe(1) 62.13(5) . . .
S(4) Fe(3) Fe(4) Fe(2) 133.53(6) . . .
S(4) Fe(3) Fe(4) S(1) -160.28(7) . . .
S(4) Fe(3) Fe(4) S(3) 96.95(7) . . .
S(4) Fe(3) Fe(4) S(5) -90.51(13) . . .
Fe(4) Fe(3) N(2) Fe(2) 78.7(2) . 4_555 4_555
Fe(4) Fe(3) N(2) Si(3) -172.98(15) . 4_555 4_555
Fe(4) Fe(3) N(2) Si(4) -30.9(3) . 4_555 4_555
N(2) Fe(3) Fe(4) Fe(1) 158.9(2) 4_555 . .
N(2) Fe(3) Fe(4) Fe(2) -129.7(2) 4_555 . .
N(2) Fe(3) Fe(4) S(1) -63.5(2) 4_555 . .
N(2) Fe(3) Fe(4) S(3) -166.3(2) 4_555 . .
N(2) Fe(3) Fe(4) S(4) 96.8(2) 4_555 . .
N(2) Fe(3) Fe(4) S(5) 6.3(2) 4_555 . .
S(1) Fe(3) S(2) Fe(1) 98.65(5) . . .
S(1) Fe(3) S(2) Fe(2) 19.21(5) . . .
S(2) Fe(3) S(1) Fe(2) -18.75(5) . . .
S(2) Fe(3) S(1) Fe(2) 100.40(5) . . 4_555
S(2) Fe(3) S(1) Fe(4) -91.94(6) . . .
S(2) Fe(3) S(1) Fe(3) 40.90(5) . . 4_555
S(2) Fe(3) S(1) Fe(4) 109.68(9) . . 4_555
S(1) Fe(3) S(4) Fe(1) -96.29(5) . . .
S(1) Fe(3) S(4) Fe(4) -17.37(5) . . .
S(4) Fe(3) S(1) Fe(2) 90.08(6) . . .
S(4) Fe(3) S(1) Fe(2) -150.76(6) . . 4_555
S(4) Fe(3) S(1) Fe(4) 16.89(6) . . .
S(4) Fe(3) S(1) Fe(3) 149.73(5) . . 4_555
S(4) Fe(3) S(1) Fe(4) -141.48(9) . . 4_555
S(1) Fe(3) N(2) Fe(2) 29.77(15) . 4_555 4_555
S(1) Fe(3) N(2) Si(3) 138.0(2) . 4_555 4_555
S(1) Fe(3) N(2) Si(4) -79.9(2) . 4_555 4_555
N(2) Fe(3) S(1) Fe(2) -146.42(15) 4_555 . .
N(2) Fe(3) S(1) Fe(2) -27.27(15) 4_555 . 4_555
N(2) Fe(3) S(1) Fe(4) 140.39(15) 4_555 . .
N(2) Fe(3) S(1) Fe(3) -86.77(15) 4_555 . 4_555
N(2) Fe(3) S(1) Fe(4) -17.99(17) 4_555 . 4_555
S(2) Fe(3) S(4) Fe(1) 14.97(6) . . .
S(2) Fe(3) S(4) Fe(4) 93.89(6) . . .
S(4) Fe(3) S(2) Fe(1) -15.10(6) . . .
S(4) Fe(3) S(2) Fe(2) -94.55(6) . . .
S(2) Fe(3) N(2) Fe(2) -84.19(18) . 4_555 4_555
S(2) Fe(3) N(2) Si(3) 24.1(3) . 4_555 4_555
S(2) Fe(3) N(2) Si(4) 166.17(18) . 4_555 4_555
N(2) Fe(3) S(2) Fe(1) -151.63(18) 4_555 . .
N(2) Fe(3) S(2) Fe(2) 128.92(18) 4_555 . .
S(4) Fe(3) N(2) Fe(2) 145.83(10) . 4_555 4_555
S(4) Fe(3) N(2) Si(3) -105.9(2) . 4_555 4_555
S(4) Fe(3) N(2) Si(4) 36.2(3) . 4_555 4_555
N(2) Fe(3) S(4) Fe(1) 154.16(17) 4_555 . .
N(2) Fe(3) S(4) Fe(4) -126.92(17) 4_555 . .
Fe(1) Fe(4) S(1) Fe(2) -36.56(4) . . .
Fe(1) Fe(4) S(1) Fe(2) 54.48(9) . . 4_555
Fe(1) Fe(4) S(1) Fe(3) 38.89(4) . . .
Fe(1) Fe(4) S(1) Fe(3) -45.96(10) . . 4_555
Fe(1) Fe(4) S(1) Fe(4) -177.30(6) . . 4_555
Fe(1) Fe(4) S(3) Fe(2) 79.77(5) . . .
Fe(1) Fe(4) S(4) Fe(3) -79.77(5) . . .
Fe(1) Fe(4) S(5) C(13) -0.4(4) . . .
Fe(2) Fe(4) S(1) Fe(2) 91.04(10) . . 4_555
Fe(2) Fe(4) S(1) Fe(3) 75.44(4) . . .
Fe(2) Fe(4) S(1) Fe(3) -9.40(7) . . 4_555
Fe(2) Fe(4) S(1) Fe(4) -140.75(7) . . 4_555
Fe(2) Fe(4) S(3) Fe(1) -79.77(5) . . .
Fe(2) Fe(4) S(4) Fe(1) 38.83(5) . . .
Fe(2) Fe(4) S(4) Fe(3) -40.94(5) . . .
Fe(2) Fe(4) S(5) C(13) -130.3(3) . . .
Fe(3) Fe(4) S(1) Fe(2) -75.44(4) . . .
Fe(3) Fe(4) S(1) Fe(2) 15.59(7) . . 4_555
Fe(3) Fe(4) S(1) Fe(3) -84.84(10) . . 4_555
Fe(3) Fe(4) S(1) Fe(4) 143.81(7) . . 4_555
Fe(3) Fe(4) S(3) Fe(1) -39.54(5) . . .
Fe(3) Fe(4) S(3) Fe(2) 40.22(5) . . .
Fe(3) Fe(4) S(4) Fe(1) 79.77(5) . . .
Fe(3) Fe(4) S(5) C(13) 124.8(3) . . .
S(1) Fe(4) S(3) Fe(1) -99.20(6) . . .
S(1) Fe(4) S(3) Fe(2) -19.44(6) . . .
S(3) Fe(4) S(1) Fe(2) 18.96(6) . . .
S(3) Fe(4) S(1) Fe(2) 110.00(9) . . 4_555
S(3) Fe(4) S(1) Fe(3) 94.40(6) . . .
S(3) Fe(4) S(1) Fe(3) 9.56(11) . . 4_555
S(3) Fe(4) S(1) Fe(4) -121.79(8) . . 4_555
S(1) Fe(4) S(4) Fe(1) 97.42(6) . . .
S(1) Fe(4) S(4) Fe(3) 17.65(6) . . .
S(4) Fe(4) S(1) Fe(2) -92.58(6) . . .
S(4) Fe(4) S(1) Fe(2) -1.54(12) . . 4_555
S(4) Fe(4) S(1) Fe(3) -17.13(6) . . .
S(4) Fe(4) S(1) Fe(3) -101.98(9) . . 4_555
S(4) Fe(4) S(1) Fe(4) 126.68(8) . . 4_555
S(1) Fe(4) S(5) C(13) 178.9(3) . . .
S(5) Fe(4) S(1) Fe(2) 143.81(10) . . .
S(5) Fe(4) S(1) Fe(2) -125.15(12) . . 4_555
S(5) Fe(4) S(1) Fe(3) -140.74(10) . . .
S(5) Fe(4) S(1) Fe(3) 134.41(12) . . 4_555
S(5) Fe(4) S(1) Fe(4) 3.07(13) . . 4_555
S(3) Fe(4) S(4) Fe(1) -17.07(6) . . .
S(3) Fe(4) S(4) Fe(3) -96.84(6) . . .
S(4) Fe(4) S(3) Fe(1) 17.09(6) . . .
S(4) Fe(4) S(3) Fe(2) 96.86(6) . . .
S(3) Fe(4) S(5) C(13) -63.5(3) . . .
S(5) Fe(4) S(3) Fe(1) 146.01(8) . . .
S(5) Fe(4) S(3) Fe(2) -134.22(8) . . .
S(4) Fe(4) S(5) C(13) 59.2(3) . . .
S(5) Fe(4) S(4) Fe(1) -147.30(8) . . .
S(5) Fe(4) S(4) Fe(3) 132.93(8) . . .
Fe(4) S(5) C(13) C(14) -174.3(6) . . .
Fe(4) S(5) C(13) C(18) 6.5(8) . . .
C(1) Si(1) N(1) Fe(1) 28.0(4) . . .
C(1) Si(1) N(1) Si(2) -164.9(4) . . .
C(2) Si(1) N(1) Fe(1) -94.5(4) . . .
C(2) Si(1) N(1) Si(2) 72.5(4) . . .
C(3) Si(1) N(1) Fe(1) 146.8(3) . . .
C(3) Si(1) N(1) Si(2) -46.1(5) . . .
C(4) Si(2) N(1) Fe(1) -58.1(4) . . .
C(4) Si(2) N(1) Si(1) 135.0(4) . . .
C(5) Si(2) N(1) Fe(1) 65.2(4) . . .
C(5) Si(2) N(1) Si(1) -101.6(4) . . .
C(6) Si(2) N(1) Fe(1) -177.6(3) . . .
C(6) Si(2) N(1) Si(1) 15.5(5) . . .
C(7) Si(3) N(2) Fe(2) -165.8(3) . . .
C(7) Si(3) N(2) Si(4) -38.6(4) . . .
C(7) Si(3) N(2) Fe(3) 102.2(3) . . 4_555
C(8) Si(3) N(2) Fe(2) 75.8(3) . . .
C(8) Si(3) N(2) Si(4) -156.9(3) . . .
C(8) Si(3) N(2) Fe(3) -16.2(4) . . 4_555
C(9) Si(3) N(2) Fe(2) -45.7(3) . . .
C(9) Si(3) N(2) Si(4) 81.6(4) . . .
C(9) Si(3) N(2) Fe(3) -137.7(3) . . 4_555
C(10) Si(4) N(2) Fe(2) -162.1(3) . . .
C(10) Si(4) N(2) Si(3) 71.3(4) . . .
C(10) Si(4) N(2) Fe(3) -71.6(3) . . 4_555
C(11) Si(4) N(2) Fe(2) -43.5(4) . . .
C(11) Si(4) N(2) Si(3) -170.1(3) . . .
C(11) Si(4) N(2) Fe(3) 46.9(4) . . 4_555
C(12) Si(4) N(2) Fe(2) 77.8(3) . . .
C(12) Si(4) N(2) Si(3) -48.8(4) . . .
C(12) Si(4) N(2) Fe(3) 168.2(3) . . 4_555
C(19) Si(5) C(14) C(13) 176.4(7) . . .
C(19) Si(5) C(14) C(15) -5.0(8) . . .
C(20) Si(5) C(14) C(13) 58.8(8) . . .
C(20) Si(5) C(14) C(15) -122.6(7) . . .
C(21) Si(5) C(14) C(13) -66.3(8) . . .
C(21) Si(5) C(14) C(15) 112.4(7) . . .
C(34) O(1) C(34) C(35) 2.7(11) . 4_655 4_655
C(34) O(1) C(34) C(35) 2.7(11) 4_655 . .
C(61) O(60) C(64) C(63) 0(2) . . .
C(64) O(60) C(61) C(62) -0(2) . . .
C(22) N(3) C(23) C(24) 1.8(18) . . .
C(22) N(3) C(23) C(29) -111.6(17) . . .
C(22) N(3) C(23) C(31) 107.4(16) . . .
C(23) N(3) C(22) C(24) -1.8(18) . . .
C(22) N(3) C(25) C(27) -175.7(17) . . .
C(25) N(3) C(22) C(24) -179.5(13) . . .
C(22) N(3) C(28) C(30) 120.4(19) . . .
C(28) N(3) C(22) C(24) -118(2) . . .
C(22) N(3) C(29) C(23) 70.3(17) . . .
C(22) N(3) C(29) C(30) -72.4(16) . . .
C(29) N(3) C(22) C(24) -54(2) . . .
C(22) N(3) C(31) C(23) -74.4(16) . . .
C(22) N(3) C(31) C(33) 72.9(15) . . .
C(31) N(3) C(22) C(24) 59.5(19) . . .
C(22) N(3) C(32) C(33) -127(2) . . .
C(32) N(3) C(22) C(24) 119(2) . . .
C(23) N(3) C(26) C(27) 176.9(17) . . .
C(26) N(3) C(23) C(24) -178.7(15) . . .
C(26) N(3) C(23) C(29) 67.9(14) . . .
C(26) N(3) C(23) C(31) -73.1(13) . . .
C(23) N(3) C(28) C(30) 48(2) . . .
C(28) N(3) C(23) C(24) 66.8(19) . . .
C(28) N(3) C(23) C(29) -46.6(16) . . .
C(28) N(3) C(23) C(31) 172.3(13) . . .
C(23) N(3) C(29) C(30) -142.7(18) . . .
C(29) N(3) C(23) C(24) 113.4(19) . . .
C(29) N(3) C(23) C(31) -141.0(15) . . .
C(23) N(3) C(31) C(33) 147.3(17) . . .
C(31) N(3) C(23) C(24) -105.5(18) . . .
C(31) N(3) C(23) C(29) 141.0(15) . . .
C(23) N(3) C(32) C(33) -58(2) . . .
C(32) N(3) C(23) C(24) -59(2) . . .
C(32) N(3) C(23) C(29) -172.4(16) . . .
C(32) N(3) C(23) C(31) 46.6(17) . . .
C(25) N(3) C(26) C(27) -5.4(15) . . .
C(25) N(3) C(28) C(30) -129.9(19) . . .
C(28) N(3) C(25) C(27) 120.4(17) . . .
C(25) N(3) C(29) C(23) 180.0(16) . . .
C(25) N(3) C(29) C(30) 37.2(18) . . .
C(29) N(3) C(25) C(27) 73.1(16) . . .
C(25) N(3) C(31) C(23) 178.3(16) . . .
C(25) N(3) C(31) C(33) -34.4(17) . . .
C(31) N(3) C(25) C(27) -67.2(16) . . .
C(25) N(3) C(32) C(33) 122(2) . . .
C(32) N(3) C(25) C(27) -114.5(18) . . .
C(26) N(3) C(28) C(30) -65.8(18) . . .
C(28) N(3) C(26) C(27) -65.5(18) . . .
C(26) N(3) C(29) C(23) -115.4(16) . . .
C(26) N(3) C(29) C(30) 101.8(14) . . .
C(29) N(3) C(26) C(27) -132.1(17) . . .
C(26) N(3) C(31) C(23) 111.5(15) . . .
C(26) N(3) C(31) C(33) -101.2(14) . . .
C(31) N(3) C(26) C(27) 116.5(16) . . .
C(26) N(3) C(32) C(33) 60(2) . . .
C(32) N(3) C(26) C(27) 54(2) . . .
C(28) N(3) C(29) C(23) 133.8(17) . . .
C(28) N(3) C(29) C(30) -8.9(14) . . .
C(29) N(3) C(28) C(30) 8.5(13) . . .
C(28) N(3) C(32) C(33) 176.1(17) . . .
C(32) N(3) C(28) C(30) 175.9(16) . . .
C(29) N(3) C(31) C(23) 33.6(14) . . .
C(29) N(3) C(31) C(33) -179.1(11) . . .
C(31) N(3) C(29) C(23) -37.0(15) . . .
C(31) N(3) C(29) C(30) -179.7(8) . . .
C(29) N(3) C(32) C(33) -90(7) . . .
C(32) N(3) C(29) C(23) 36(7) . . .
C(32) N(3) C(29) C(30) -107(6) . . .
C(31) N(3) C(32) C(33) -12.9(14) . . .
C(32) N(3) C(31) C(23) -134.1(18) . . .
C(32) N(3) C(31) C(33) 13.2(15) . . .
S(5) C(13) C(14) Si(5) 1.6(10) . . .
S(5) C(13) C(14) C(15) -177.1(6) . . .
S(5) C(13) C(18) C(17) 179.3(7) . . .
C(14) C(13) C(18) C(17) 0.0(13) . . .
C(18) C(13) C(14) Si(5) -179.1(6) . . .
C(18) C(13) C(14) C(15) 2.2(12) . . .
Si(5) C(14) C(15) C(16) 179.4(6) . . .
C(13) C(14) C(15) C(16) -1.9(12) . . .
C(14) C(15) C(16) C(17) -0.6(11) . . .
C(15) C(16) C(17) C(18) 2.9(12) . . .
C(16) C(17) C(18) C(13) -2.6(13) . . .
N(3) C(22) C(24) C(23) 1.8(18) . . .
N(3) C(23) C(24) C(22) -1.8(18) . . .
N(3) C(23) C(29) C(30) 97(2) . . .
N(3) C(23) C(31) C(33) -85(3) . . .
C(24) C(23) C(29) N(3) -87(2) . . .
C(24) C(23) C(29) C(30) 10(4) . . .
C(29) C(23) C(24) C(22) 58(2) . . .
C(24) C(23) C(31) N(3) 90.3(19) . . .
C(24) C(23) C(31) C(33) 5(4) . . .
C(31) C(23) C(24) C(22) -60(2) . . .
C(29) C(23) C(31) N(3) -33.7(14) . . .
C(29) C(23) C(31) C(33) -119(2) . . .
C(31) C(23) C(29) N(3) 32.9(13) . . .
C(31) C(23) C(29) C(30) 130(2) . . .
N(3) C(25) C(27) C(26) -5.7(16) . . .
N(3) C(26) C(27) C(25) 5.0(14) . . .
N(3) C(28) C(30) C(29) -8.1(12) . . .
N(3) C(29) C(30) C(28) 9.0(14) . . .
C(23) C(29) C(30) C(28) -72(3) . . .
N(3) C(31) C(33) C(32) -13.1(15) . . .
C(23) C(31) C(33) C(32) 57(3) . . .
N(3) C(32) C(33) C(31) 12.6(14) . . .
O(1) C(34) C(35) C(35) -7.3(17) . . 4_655
C(34) C(35) C(35) C(34) 10(2) . 4_655 4_655
O(60) C(61) C(62) C(63) 0(3) . . .
C(61) C(62) C(63) C(64) 0(3) . . .
C(62) C(63) C(64) O(60) -0(2) . . .
